data_7712277
loop_
_publ_author_name
'Feng, Haosheng'
'Luo, Shao-Xiong Lennon'
'Croy, Robert G.'
'Essigmann, John M.'
'Swager, Timothy M.'

_publ_section_title
;
 Interaction of <i>N</i>-nitrosamines with binuclear copper complexes for
 luminescent detection.
;
_journal_name_full 'Dalton transactions (Cambridge, England : 2003)'
_journal_paper_doi 10.1039/d2dt03848j
_journal_year 2023
_chemical_formula_sum 'C67 H53 Cl6 Cu2 F12 N4 P5'
_chemical_formula_weight 1636.76
_space_group_crystal_system monoclinic
_space_group_IT_number 14
_space_group_name_Hall '-P 2ybc'
_space_group_name_H-M_alt 'P 1 21/c 1'
_atom_sites_solution_hydrogens geom
_atom_sites_solution_primary direct
_atom_sites_solution_secondary difmap
_audit_creation_method SHELXL-2018/3
_audit_update_record
;
2022-11-09 deposited with the CCDC.	2023-01-26 downloaded from the CCDC.
;
_cell_angle_alpha 90
_cell_angle_beta 97.416(3)
_cell_angle_gamma 90
_cell_formula_units_Z 4
_cell_length_a 12.4808(10)
_cell_length_b 23.632(2)
_cell_length_c 23.161(2)
_cell_measurement_reflns_used 9834
_cell_measurement_temperature 100(2)
_cell_measurement_theta_max 32.93
_cell_measurement_theta_min 2.38
_cell_volume 6774.1(10)
_computing_cell_refinement 'SAINT 8.38A (Bruker-AXS, 2017)'
_computing_data_collection 'APEX3 v2017.3.0 (Bruker-AXS, 2017)'
_computing_data_reduction 'SAINT 8.38A (Bruker-AXS, 2017)'
_computing_molecular_graphics 'Bruker SHELXTL'
_computing_publication_material 'Bruker SHELXTL'
_computing_structure_refinement 'SHELXL-2018/3 (Sheldrick, 2018)'
_computing_structure_solution 'SHELXT-2015 (Sheldrick, 2015)'
_diffrn_ambient_temperature 100(2)
_diffrn_detector_area_resol_mean 7.4
_diffrn_measured_fraction_theta_full 1.000
_diffrn_measured_fraction_theta_max 1.000
_diffrn_measurement_device_type 'Bruker Photon3 CPAD'
_diffrn_measurement_method '\f and \w scans'
_diffrn_radiation_type MoK\a
_diffrn_radiation_wavelength 0.71073
_diffrn_reflns_av_R_equivalents 0.0545
_diffrn_reflns_av_unetI/netI 0.0176
_diffrn_reflns_Laue_measured_fraction_full 1.000
_diffrn_reflns_Laue_measured_fraction_max 1.000
_diffrn_reflns_limit_h_max 19
_diffrn_reflns_limit_h_min -19
_diffrn_reflns_limit_k_max 36
_diffrn_reflns_limit_k_min -36
_diffrn_reflns_limit_l_max 35
_diffrn_reflns_limit_l_min -35
_diffrn_reflns_number 645915
_diffrn_reflns_point_group_measured_fraction_full 1.000
_diffrn_reflns_point_group_measured_fraction_max 1.000
_diffrn_reflns_theta_full 25.242
_diffrn_reflns_theta_max 33.142
_diffrn_reflns_theta_min 1.236
_diffrn_source 'I\mS micro-focus sealed tube, multilayer optics'
_exptl_absorpt_coefficient_mu 1.062
_exptl_absorpt_correction_T_max 0.6398
_exptl_absorpt_correction_T_min 0.5665
_exptl_absorpt_correction_type multi-scan
_exptl_absorpt_process_details 'SADABS (Herbst-Irmer et al., 2015)'
_exptl_crystal_colour yellow
_exptl_crystal_density_diffrn 1.605
_exptl_crystal_density_method 'not measured'
_exptl_crystal_description block
_exptl_crystal_F_000 3304
_exptl_crystal_recrystallization_method 'Re-crystallisation from solvent: Dichloromethane/Diethyl Ether'
_exptl_crystal_size_max 0.305
_exptl_crystal_size_mid 0.170
_exptl_crystal_size_min 0.150
_refine_diff_density_max 1.002
_refine_diff_density_min -1.045
_refine_diff_density_rms 0.079
_refine_ls_extinction_method none
_refine_ls_goodness_of_fit_ref 1.039
_refine_ls_hydrogen_treatment constr
_refine_ls_matrix_type full
_refine_ls_number_parameters 1596
_refine_ls_number_reflns 25821
_refine_ls_number_restraints 6241
_refine_ls_restrained_S_all 0.981
_refine_ls_R_factor_all 0.0541
_refine_ls_R_factor_gt 0.0414
_refine_ls_shift/su_max 0.001
_refine_ls_shift/su_mean 0.000
_refine_ls_structure_factor_coef Fsqd
_refine_ls_weighting_details 'w=1/[\s^2^(Fo^2^)+(0.0506P)^2^+7.0337P] where P=(Fo^2^+2Fc^2^)/3'
_refine_ls_weighting_scheme calc
_refine_ls_wR_factor_gt 0.1053
_refine_ls_wR_factor_ref 0.1145
_reflns_Friedel_coverage 0.000
_reflns_number_gt 21461
_reflns_number_total 25821
_reflns_threshold_expression 'I > 2\s(I)'
_cod_data_source_file d2dt03848j2.cif
_cod_data_source_block P21151
_cod_original_cell_volume 6774.3(10)
_cod_original_sg_symbol_H-M 'P 21/c'
_cod_database_code 7712277
_shelx_shelxl_version_number 2018/3
_shelx_space_group_comment
; 
The symmetry employed for this shelxl refinement is uniquely defined 
by the following loop, which should always be used as a source of 
symmetry information in preference to the above space-group names. 
They are only intended as comments. 
;
_shelx_estimated_absorpt_t_min 0.738
_shelx_estimated_absorpt_t_max 0.857

loop_
_space_group_symop_operation_xyz
'x, y, z'
'-x, y+1/2, -z+1/2'
'-x, -y, -z'
'x, -y-1/2, z-1/2'

loop_
_atom_site_label
_atom_site_type_symbol
_atom_site_fract_x
_atom_site_fract_y
_atom_site_fract_z
_atom_site_U_iso_or_equiv
_atom_site_adp_type
_atom_site_occupancy
_atom_site_site_symmetry_order
_atom_site_calc_flag
_atom_site_refinement_flags_posn
_atom_site_refinement_flags_adp
_atom_site_refinement_flags_occupancy
_atom_site_disorder_assembly
_atom_site_disorder_group
Cu1 Cu 0.42925(3) 0.37203(2) 0.71532(2) 0.01695(6) Uani 0.9261(9) 1 d D U P A 1
Cu2 Cu 0.63301(3) 0.41316(2) 0.73945(2) 0.01973(7) Uani 0.9261(9) 1 d D U P A 1
N1 N 0.62791(15) 0.43376(10) 0.82344(8) 0.0193(3) Uani 0.9261(9) 1 d D U P A 1
C1 C 0.6957(2) 0.47210(13) 0.84864(10) 0.0230(4) Uani 0.9261(9) 1 d D U P A 1
H1 H 0.746095 0.488733 0.826296 0.028 Uiso 0.9261(9) 1 calc R U P A 1
C2 C 0.6970(2) 0.48959(14) 0.90694(10) 0.0235(3) Uani 0.9261(9) 1 d D U P A 1
C3 C 0.7744(3) 0.52910(15) 0.93260(11) 0.0318(5) Uani 0.9261(9) 1 d D U P A 1
H3 H 0.824249 0.546024 0.910074 0.038 Uiso 0.9261(9) 1 calc R U P A 1
C4 C 0.7765(3) 0.54259(16) 0.99031(12) 0.0359(6) Uani 0.9261(9) 1 d D U P A 1
H4 H 0.828140 0.568968 1.007915 0.043 Uiso 0.9261(9) 1 calc R U P A 1
C5 C 0.7025(3) 0.51752(17) 1.02363(12) 0.0334(5) Uani 0.9261(9) 1 d D U P A 1
H5 H 0.705855 0.526849 1.063718 0.040 Uiso 0.9261(9) 1 calc R U P A 1
C6 C 0.6254(2) 0.47990(15) 0.99951(10) 0.0272(5) Uani 0.9261(9) 1 d D U P A 1
H6 H 0.575550 0.463915 1.022619 0.033 Uiso 0.9261(9) 1 calc R U P A 1
C7 C 0.6209(2) 0.46508(12) 0.93992(10) 0.0210(4) Uani 0.9261(9) 1 d D U P A 1
C8 C 0.5464(2) 0.42537(10) 0.91166(8) 0.0195(4) Uani 0.9261(9) 1 d D U P A 1
H8 H 0.492059 0.409410 0.931860 0.023 Uiso 0.9261(9) 1 calc R U P A 1
C9 C 0.55307(18) 0.41013(10) 0.85502(9) 0.0178(3) Uani 0.9261(9) 1 d D U P A 1
P1 P 0.47341(7) 0.35388(5) 0.81516(4) 0.01656(13) Uani 0.9261(9) 1 d D U P A 1
C11 C 0.55354(15) 0.29089(8) 0.83712(9) 0.0181(3) Uani 0.9261(9) 1 d D U P A 1
C12 C 0.6336(2) 0.28990(10) 0.88530(12) 0.0225(4) Uani 0.9261(9) 1 d D U P A 1
H12 H 0.653675 0.324004 0.905575 0.027 Uiso 0.9261(9) 1 calc R U P A 1
C13 C 0.6840(2) 0.23928(11) 0.90380(12) 0.0260(4) Uani 0.9261(9) 1 d D U P A 1
H13 H 0.738014 0.238847 0.936706 0.031 Uiso 0.9261(9) 1 calc R U P A 1
C14 C 0.6551(2) 0.18936(10) 0.87393(9) 0.0269(4) Uani 0.9261(9) 1 d D U P A 1
H14 H 0.689081 0.154752 0.886549 0.032 Uiso 0.9261(9) 1 calc R U P A 1
C15 C 0.5762(2) 0.19012(9) 0.82553(9) 0.0268(4) Uani 0.9261(9) 1 d D U P A 1
H15 H 0.556785 0.156037 0.805086 0.032 Uiso 0.9261(9) 1 calc R U P A 1
C16 C 0.5260(2) 0.24067(9) 0.80706(11) 0.0225(4) Uani 0.9261(9) 1 d D U P A 1
H16 H 0.472631 0.241024 0.773859 0.027 Uiso 0.9261(9) 1 calc R U P A 1
C21 C 0.35744(14) 0.34441(9) 0.85523(8) 0.0179(3) Uani 0.9261(9) 1 d D U P A 1
C22 C 0.27069(19) 0.38167(11) 0.84419(11) 0.0234(4) Uani 0.9261(9) 1 d D U P A 1
H22 H 0.274235 0.411849 0.817411 0.028 Uiso 0.9261(9) 1 calc R U P A 1
C23 C 0.1788(2) 0.37521(14) 0.87192(11) 0.0263(4) Uani 0.9261(9) 1 d D U P A 1
H23 H 0.120644 0.401220 0.864471 0.032 Uiso 0.9261(9) 1 calc R U P A 1
C24 C 0.1723(2) 0.33067(14) 0.91050(11) 0.0258(4) Uani 0.9261(9) 1 d D U P A 1
H24 H 0.109268 0.325714 0.928932 0.031 Uiso 0.9261(9) 1 calc R U P A 1
C25 C 0.2581(3) 0.29362(17) 0.92192(18) 0.0296(5) Uani 0.9261(9) 1 d D U P A 1
H25 H 0.254170 0.263415 0.948627 0.036 Uiso 0.9261(9) 1 calc R U P A 1
C26 C 0.3507(2) 0.30026(14) 0.89446(16) 0.0256(4) Uani 0.9261(9) 1 d D U P A 1
H26 H 0.409256 0.274570 0.902582 0.031 Uiso 0.9261(9) 1 calc R U P A 1
N2 N 0.61914(13) 0.47582(12) 0.68345(16) 0.0213(3) Uani 0.9261(9) 1 d D U P A 1
C31 C 0.70671(16) 0.49572(9) 0.66390(10) 0.0250(3) Uani 0.9261(9) 1 d D U P A 1
H31 H 0.773523 0.476994 0.675079 0.030 Uiso 0.9261(9) 1 calc R U P A 1
C32 C 0.70566(16) 0.54352(9) 0.62719(9) 0.0259(3) Uani 0.9261(9) 1 d D U P A 1
C33 C 0.80170(19) 0.56305(11) 0.60702(10) 0.0337(4) Uani 0.9261(9) 1 d D U P A 1
H33 H 0.868571 0.544505 0.618565 0.040 Uiso 0.9261(9) 1 calc R U P A 1
C34 C 0.7968(2) 0.60899(11) 0.57069(11) 0.0380(5) Uani 0.9261(9) 1 d D U P A 1
H34 H 0.860519 0.622124 0.556595 0.046 Uiso 0.9261(9) 1 calc R U P A 1
C35 C 0.6976(2) 0.63695(10) 0.55405(11) 0.0366(4) Uani 0.9261(9) 1 d D U P A 1
H35 H 0.695582 0.668594 0.528639 0.044 Uiso 0.9261(9) 1 calc R U P A 1
C36 C 0.6038(2) 0.61932(9) 0.57385(10) 0.0314(4) Uani 0.9261(9) 1 d D U P A 1
H36 H 0.538097 0.639204 0.563130 0.038 Uiso 0.9261(9) 1 calc R U P A 1
C37 C 0.60639(17) 0.57110(8) 0.61048(8) 0.0244(3) Uani 0.9261(9) 1 d D U P A 1
C38 C 0.51245(16) 0.54817(8) 0.63043(9) 0.0222(3) Uani 0.9261(9) 1 d D U P A 1
H38 H 0.443946 0.565156 0.619207 0.027 Uiso 0.9261(9) 1 calc R U P A 1
C39 C 0.52089(14) 0.50158(8) 0.66583(8) 0.0192(3) Uani 0.9261(9) 1 d D U P A 1
P2 P 0.40734(7) 0.46874(4) 0.69637(6) 0.01698(13) Uani 0.9261(9) 1 d D U P A 1
C41 C 0.39853(14) 0.51464(8) 0.75938(8) 0.0185(3) Uani 0.9261(9) 1 d D U P A 1
C42 C 0.48815(15) 0.54460(10) 0.78512(10) 0.0225(3) Uani 0.9261(9) 1 d D U P A 1
H42 H 0.554307 0.542594 0.769025 0.027 Uiso 0.9261(9) 1 calc R U P A 1
C43 C 0.48131(17) 0.57759(11) 0.83449(10) 0.0264(4) Uani 0.9261(9) 1 d D U P A 1
H43 H 0.542642 0.598119 0.851773 0.032 Uiso 0.9261(9) 1 calc R U P A 1
C44 C 0.38531(18) 0.58044(11) 0.85831(10) 0.0280(4) Uani 0.9261(9) 1 d D U P A 1
H44 H 0.380809 0.602987 0.891867 0.034 Uiso 0.9261(9) 1 calc R U P A 1
C45 C 0.29566(17) 0.55043(12) 0.83327(10) 0.0266(4) Uani 0.9261(9) 1 d D U P A 1
H45 H 0.230039 0.552169 0.849915 0.032 Uiso 0.9261(9) 1 calc R U P A 1
C46 C 0.30173(16) 0.51771(11) 0.78369(10) 0.0217(3) Uani 0.9261(9) 1 d D U P A 1
H46 H 0.240046 0.497461 0.766392 0.026 Uiso 0.9261(9) 1 calc R U P A 1
C51 C 0.28795(14) 0.48872(9) 0.64631(9) 0.0192(3) Uani 0.9261(9) 1 d D U P A 1
C52 C 0.24298(16) 0.54302(10) 0.64598(11) 0.0228(4) Uani 0.9261(9) 1 d D U P A 1
H52 H 0.274266 0.570667 0.672790 0.027 Uiso 0.9261(9) 1 calc R U P A 1
C53 C 0.15287(17) 0.55679(11) 0.60670(11) 0.0270(4) Uani 0.9261(9) 1 d D U P A 1
H53 H 0.124099 0.594043 0.605950 0.032 Uiso 0.9261(9) 1 calc R U P A 1
C54 C 0.10522(18) 0.51619(13) 0.56875(11) 0.0301(5) Uani 0.9261(9) 1 d D U P A 1
H54 H 0.042924 0.525489 0.542415 0.036 Uiso 0.9261(9) 1 calc R U P A 1
C55 C 0.14784(19) 0.46189(14) 0.56889(13) 0.0279(5) Uani 0.9261(9) 1 d D U P A 1
H55 H 0.114505 0.434098 0.542886 0.034 Uiso 0.9261(9) 1 calc R U P A 1
C56 C 0.23961(18) 0.44826(11) 0.60725(12) 0.0222(4) Uani 0.9261(9) 1 d D U P A 1
H56 H 0.269467 0.411309 0.606867 0.027 Uiso 0.9261(9) 1 calc R U P A 1
N3 N 0.70289(11) 0.33760(6) 0.73974(6) 0.0206(2) Uani 0.9261(9) 1 d D U P A 1
C61 C 0.78574(14) 0.32358(8) 0.77860(8) 0.0225(3) Uani 0.9261(9) 1 d D U P A 1
H61 H 0.817177 0.352058 0.804367 0.027 Uiso 0.9261(9) 1 calc R U P A 1
C62 C 0.83003(14) 0.26850(8) 0.78386(8) 0.0228(3) Uani 0.9261(9) 1 d D U P A 1
C63 C 0.91372(15) 0.25427(9) 0.82866(9) 0.0279(3) Uani 0.9261(9) 1 d D U P A 1
H63 H 0.942838 0.282117 0.855848 0.034 Uiso 0.9261(9) 1 calc R U P A 1
C64 C 0.95247(16) 0.19986(9) 0.83250(9) 0.0312(3) Uani 0.9261(9) 1 d D U P A 1
H64 H 1.007603 0.189880 0.862995 0.037 Uiso 0.9261(9) 1 calc R U P A 1
C65 C 0.91118(17) 0.15875(9) 0.79161(10) 0.0310(3) Uani 0.9261(9) 1 d D U P A 1
H65 H 0.940351 0.121569 0.794127 0.037 Uiso 0.9261(9) 1 calc R U P A 1
C66 C 0.82893(17) 0.17168(9) 0.74793(9) 0.0295(3) Uani 0.9261(9) 1 d D U P A 1
H66 H 0.801545 0.143504 0.720692 0.035 Uiso 0.9261(9) 1 calc R U P A 1
C67 C 0.78559(14) 0.22690(8) 0.74382(8) 0.0238(3) Uani 0.9261(9) 1 d D U P A 1
C68 C 0.69665(14) 0.24262(8) 0.70221(8) 0.0237(3) Uani 0.9261(9) 1 d D U P A 1
H68 H 0.664797 0.215695 0.674730 0.028 Uiso 0.9261(9) 1 calc R U P A 1
C69 C 0.65719(13) 0.29655(7) 0.70188(7) 0.0203(2) Uani 0.9261(9) 1 d D U P A 1
P3 P 0.53805(3) 0.32421(2) 0.65626(2) 0.01953(8) Uani 0.9261(9) 1 d D U P A 1
C71 C 0.60015(15) 0.36587(8) 0.60299(7) 0.0235(3) Uani 0.9261(9) 1 d D U P A 1
C72 C 0.53336(18) 0.40197(9) 0.56714(8) 0.0291(3) Uani 0.9261(9) 1 d D U P A 1
H72 H 0.458751 0.404552 0.571220 0.035 Uiso 0.9261(9) 1 calc R U P A 1
C73 C 0.5757(2) 0.43431(10) 0.52532(9) 0.0367(4) Uani 0.9261(9) 1 d D U P A 1
H73 H 0.529611 0.458706 0.500753 0.044 Uiso 0.9261(9) 1 calc R U P A 1
C74 C 0.6839(2) 0.43128(11) 0.51918(10) 0.0400(4) Uani 0.9261(9) 1 d D U P A 1
H74 H 0.712310 0.454098 0.490988 0.048 Uiso 0.9261(9) 1 calc R U P A 1
C75 C 0.7514(2) 0.39498(11) 0.55408(10) 0.0394(4) Uani 0.9261(9) 1 d D U P A 1
H75 H 0.825774 0.392379 0.549448 0.047 Uiso 0.9261(9) 1 calc R U P A 1
C76 C 0.70936(17) 0.36228(9) 0.59607(9) 0.0307(3) Uani 0.9261(9) 1 d D U P A 1
H76 H 0.755421 0.337419 0.620085 0.037 Uiso 0.9261(9) 1 calc R U P A 1
C81 C 0.48476(14) 0.26368(7) 0.61290(7) 0.0220(3) Uani 0.9261(9) 1 d D U P A 1
C82 C 0.38717(16) 0.23916(8) 0.62328(8) 0.0260(3) Uani 0.9261(9) 1 d D U P A 1
H82 H 0.349193 0.254013 0.652905 0.031 Uiso 0.9261(9) 1 calc R U P A 1
C83 C 0.34546(17) 0.19310(9) 0.59041(9) 0.0296(3) Uani 0.9261(9) 1 d D U P A 1
H83 H 0.278902 0.176672 0.597474 0.036 Uiso 0.9261(9) 1 calc R U P A 1
C84 C 0.40099(17) 0.17109(9) 0.54727(9) 0.0300(3) Uani 0.9261(9) 1 d D U P A 1
H84 H 0.373029 0.139231 0.525261 0.036 Uiso 0.9261(9) 1 calc R U P A 1
C85 C 0.49712(18) 0.19558(9) 0.53636(9) 0.0307(4) Uani 0.9261(9) 1 d D U P A 1
H85 H 0.534598 0.180591 0.506601 0.037 Uiso 0.9261(9) 1 calc R U P A 1
C86 C 0.53918(15) 0.24188(9) 0.56855(8) 0.0274(3) Uani 0.9261(9) 1 d D U P A 1
H86 H 0.604745 0.258747 0.560513 0.033 Uiso 0.9261(9) 1 calc R U P A 1
N4 N 0.27355(13) 0.34562(7) 0.70471(7) 0.0216(2) Uani 0.9261(9) 1 d D U P A 1
C91 C 0.18325(17) 0.33961(8) 0.70648(9) 0.0250(3) Uani 0.9261(9) 1 d D U P A 1
C92 C 0.06802(19) 0.33317(12) 0.70982(13) 0.0395(5) Uani 0.9261(9) 1 d D U P A 1
H92A H 0.057648 0.316878 0.747614 0.059 Uiso 0.9261(9) 1 calc R U P A 1
H92B H 0.036146 0.308035 0.678586 0.059 Uiso 0.9261(9) 1 calc R U P A 1
H92C H 0.032834 0.370277 0.705518 0.059 Uiso 0.9261(9) 1 calc R U P A 1
Cu1A Cu 0.3995(3) 0.37698(17) 0.72208(18) 0.0134(5) Uani 0.0739(9) 1 d D U P A 2
Cu2A Cu 0.6050(3) 0.4091(2) 0.7372(2) 0.0155(6) Uani 0.0739(9) 1 d D U P A 2
N1A N 0.6122(18) 0.4321(11) 0.8218(7) 0.0167(15) Uani 0.0739(9) 1 d D U P A 2
C1A C 0.682(2) 0.4709(14) 0.8429(9) 0.0196(18) Uani 0.0739(9) 1 d D U P A 2
H1A H 0.725929 0.488371 0.817311 0.023 Uiso 0.0739(9) 1 calc R U P A 2
C2A C 0.695(3) 0.4877(15) 0.9018(10) 0.0225(17) Uani 0.0739(9) 1 d D U P A 2
C3A C 0.772(3) 0.5294(16) 0.9225(13) 0.026(2) Uani 0.0739(9) 1 d D U P A 2
H3A H 0.815779 0.546836 0.896857 0.032 Uiso 0.0739(9) 1 calc R U P A 2
C4A C 0.782(3) 0.5442(18) 0.9800(14) 0.030(2) Uani 0.0739(9) 1 d D U P A 2
H4A H 0.833265 0.572385 0.994374 0.036 Uiso 0.0739(9) 1 calc R U P A 2
C5A C 0.718(4) 0.518(2) 1.0182(12) 0.031(2) Uani 0.0739(9) 1 d D U P A 2
H5A H 0.727614 0.528897 1.058100 0.037 Uiso 0.0739(9) 1 calc R U P A 2
C6A C 0.643(3) 0.4778(19) 0.9992(10) 0.026(2) Uani 0.0739(9) 1 d D U P A 2
H6A H 0.599800 0.460895 1.025516 0.031 Uiso 0.0739(9) 1 calc R U P A 2
C7A C 0.629(3) 0.4616(15) 0.9396(9) 0.0217(17) Uani 0.0739(9) 1 d D U P A 2
C8A C 0.555(3) 0.4197(14) 0.9159(8) 0.0182(18) Uani 0.0739(9) 1 d D U P A 2
H8A H 0.511869 0.399904 0.940343 0.022 Uiso 0.0739(9) 1 calc R U P A 2
C9A C 0.5449(18) 0.4079(10) 0.8575(8) 0.0165(13) Uani 0.0739(9) 1 d D U P A 2
P1A P 0.4584(11) 0.3542(7) 0.8183(5) 0.0157(9) Uani 0.0739(9) 1 d D U P A 2
C11A C 0.5371(14) 0.2898(8) 0.8358(8) 0.0180(15) Uani 0.0739(9) 1 d D U P A 2
C12A C 0.618(3) 0.2866(11) 0.8831(13) 0.021(2) Uani 0.0739(9) 1 d D U P A 2
H12A H 0.634588 0.318637 0.907475 0.025 Uiso 0.0739(9) 1 calc R U P A 2
C13A C 0.676(3) 0.2364(13) 0.8945(15) 0.025(2) Uani 0.0739(9) 1 d D U P A 2
H13A H 0.731920 0.234063 0.926407 0.029 Uiso 0.0739(9) 1 calc R U P A 2
C14A C 0.651(3) 0.1898(11) 0.8587(12) 0.026(2) Uani 0.0739(9) 1 d D U P A 2
H14A H 0.689349 0.155361 0.866708 0.031 Uiso 0.0739(9) 1 calc R U P A 2
C15A C 0.571(3) 0.1929(10) 0.8113(12) 0.025(2) Uani 0.0739(9) 1 d D U P A 2
H15A H 0.555293 0.160995 0.786729 0.030 Uiso 0.0739(9) 1 calc R U P A 2
C16A C 0.513(3) 0.2430(10) 0.7998(12) 0.022(2) Uani 0.0739(9) 1 d D U P A 2
H16A H 0.458051 0.245265 0.767627 0.026 Uiso 0.0739(9) 1 calc R U P A 2
C21A C 0.3440(13) 0.3441(9) 0.8594(8) 0.0185(14) Uani 0.0739(9) 1 d D U P A 2
C22A C 0.2580(19) 0.3825(13) 0.8527(13) 0.0206(19) Uani 0.0739(9) 1 d D U P A 2
H22A H 0.260268 0.413608 0.826862 0.025 Uiso 0.0739(9) 1 calc R U P A 2
C23A C 0.170(2) 0.3764(16) 0.8828(15) 0.022(2) Uani 0.0739(9) 1 d D U P A 2
H23A H 0.112422 0.403153 0.877587 0.027 Uiso 0.0739(9) 1 calc R U P A 2
C24A C 0.164(2) 0.3312(17) 0.9206(15) 0.023(2) Uani 0.0739(9) 1 d D U P A 2
H24A H 0.103388 0.326498 0.940775 0.028 Uiso 0.0739(9) 1 calc R U P A 2
C25A C 0.249(3) 0.2930(18) 0.929(2) 0.0228(19) Uani 0.0739(9) 1 d D U P A 2
H25A H 0.246720 0.262487 0.955206 0.027 Uiso 0.0739(9) 1 calc R U P A 2
C26A C 0.337(3) 0.2991(15) 0.8980(18) 0.0210(19) Uani 0.0739(9) 1 d D U P A 2
H26A H 0.393923 0.272145 0.903518 0.025 Uiso 0.0739(9) 1 calc R U P A 2
N2A N 0.6021(13) 0.4796(15) 0.682(2) 0.0182(13) Uani 0.0739(9) 1 d D U P A 2
C31A C 0.6861(13) 0.5060(8) 0.6619(10) 0.0218(18) Uani 0.0739(9) 1 d D U P A 2
H31A H 0.756213 0.491994 0.675359 0.026 Uiso 0.0739(9) 1 calc R U P A 2
C32A C 0.6801(13) 0.5526(6) 0.6232(7) 0.0247(16) Uani 0.0739(9) 1 d D U P A 2
C33A C 0.7730(14) 0.5759(8) 0.6022(9) 0.0305(18) Uani 0.0739(9) 1 d D U P A 2
H33A H 0.842497 0.560287 0.613990 0.037 Uiso 0.0739(9) 1 calc R U P A 2
C34A C 0.7612(17) 0.6211(8) 0.5647(9) 0.033(2) Uani 0.0739(9) 1 d D U P A 2
H34A H 0.822941 0.636795 0.550623 0.039 Uiso 0.0739(9) 1 calc R U P A 2
C35A C 0.6583(18) 0.6445(9) 0.5469(9) 0.032(2) Uani 0.0739(9) 1 d D U P A 2
H35A H 0.651781 0.675785 0.520895 0.039 Uiso 0.0739(9) 1 calc R U P A 2
C36A C 0.5675(16) 0.6229(8) 0.5665(9) 0.0267(19) Uani 0.0739(9) 1 d D U P A 2
H36A H 0.498529 0.638999 0.554219 0.032 Uiso 0.0739(9) 1 calc R U P A 2
C37A C 0.5779(13) 0.5761(6) 0.6052(7) 0.0238(16) Uani 0.0739(9) 1 d D U P A 2
C38A C 0.4887(13) 0.5509(6) 0.6277(7) 0.0197(18) Uani 0.0739(9) 1 d D U P A 2
H38A H 0.418092 0.565489 0.616634 0.024 Uiso 0.0739(9) 1 calc R U P A 2
C39A C 0.5032(11) 0.5059(6) 0.6651(7) 0.0174(13) Uani 0.0739(9) 1 d D U P A 2
P2A P 0.3926(10) 0.4712(5) 0.6958(7) 0.0157(8) Uani 0.0739(9) 1 d D U P A 2
C41A C 0.3802(14) 0.5145(6) 0.7602(7) 0.0167(13) Uani 0.0739(9) 1 d D U P A 2
C42A C 0.4652(15) 0.5470(11) 0.7866(11) 0.022(2) Uani 0.0739(9) 1 d D U P A 2
H42A H 0.532290 0.547510 0.771272 0.026 Uiso 0.0739(9) 1 calc R U P A 2
C43A C 0.4515(17) 0.5791(12) 0.8358(11) 0.024(2) Uani 0.0739(9) 1 d D U P A 2
H43A H 0.509638 0.601241 0.854332 0.029 Uiso 0.0739(9) 1 calc R U P A 2
C44A C 0.3540(18) 0.5787(12) 0.8576(10) 0.025(2) Uani 0.0739(9) 1 d D U P A 2
H44A H 0.345071 0.601016 0.890719 0.030 Uiso 0.0739(9) 1 calc R U P A 2
C45A C 0.2690(18) 0.5463(14) 0.8318(12) 0.0233(19) Uani 0.0739(9) 1 d D U P A 2
H45A H 0.202487 0.545792 0.847635 0.028 Uiso 0.0739(9) 1 calc R U P A 2
C46A C 0.2814(16) 0.5144(13) 0.7825(12) 0.0214(19) Uani 0.0739(9) 1 d D U P A 2
H46A H 0.222657 0.492633 0.764155 0.026 Uiso 0.0739(9) 1 calc R U P A 2
C51A C 0.2698(10) 0.4898(9) 0.6476(8) 0.0189(15) Uani 0.0739(9) 1 d D U P A 2
C52A C 0.2217(17) 0.5433(10) 0.6484(13) 0.021(2) Uani 0.0739(9) 1 d D U P A 2
H52A H 0.253423 0.571509 0.674478 0.025 Uiso 0.0739(9) 1 calc R U P A 2
C53A C 0.1281(18) 0.5555(13) 0.6113(14) 0.024(2) Uani 0.0739(9) 1 d D U P A 2
H53A H 0.095488 0.591723 0.612496 0.029 Uiso 0.0739(9) 1 calc R U P A 2
C54A C 0.0821(19) 0.5151(16) 0.5728(13) 0.027(2) Uani 0.0739(9) 1 d D U P A 2
H54A H 0.018646 0.523790 0.547026 0.032 Uiso 0.0739(9) 1 calc R U P A 2
C55A C 0.128(2) 0.4617(16) 0.5715(16) 0.025(2) Uani 0.0739(9) 1 d D U P A 2
H55A H 0.095746 0.433791 0.545371 0.030 Uiso 0.0739(9) 1 calc R U P A 2
C56A C 0.222(2) 0.4491(12) 0.6085(14) 0.021(2) Uani 0.0739(9) 1 d D U P A 2
H56A H 0.253974 0.412725 0.607203 0.025 Uiso 0.0739(9) 1 calc R U P A 2
N3A N 0.4321(8) 0.3118(4) 0.6643(5) 0.0175(12) Uani 0.0739(9) 1 d D U P A 2
C61A C 0.3472(10) 0.2815(5) 0.6413(5) 0.0194(17) Uani 0.0739(9) 1 d D U P A 2
H61A H 0.278713 0.290787 0.652401 0.023 Uiso 0.0739(9) 1 calc R U P A 2
C62A C 0.3517(10) 0.2362(6) 0.6014(7) 0.0211(16) Uani 0.0739(9) 1 d D U P A 2
C63A C 0.2588(10) 0.2049(6) 0.5796(7) 0.0234(19) Uani 0.0739(9) 1 d D U P A 2
H63A H 0.190671 0.213693 0.591485 0.028 Uiso 0.0739(9) 1 calc R U P A 2
C64A C 0.2682(12) 0.1615(7) 0.5412(7) 0.026(2) Uani 0.0739(9) 1 d D U P A 2
H64A H 0.206337 0.139649 0.527281 0.031 Uiso 0.0739(9) 1 calc R U P A 2
C65A C 0.3681(12) 0.1490(7) 0.5221(8) 0.0274(19) Uani 0.0739(9) 1 d D U P A 2
H65A H 0.372751 0.119591 0.494590 0.033 Uiso 0.0739(9) 1 calc R U P A 2
C66A C 0.4590(12) 0.1793(7) 0.5431(8) 0.0243(17) Uani 0.0739(9) 1 d D U P A 2
H66A H 0.526673 0.169928 0.530973 0.029 Uiso 0.0739(9) 1 calc R U P A 2
C67A C 0.4520(9) 0.2240(6) 0.5824(7) 0.0233(14) Uani 0.0739(9) 1 d D U P A 2
C68A C 0.5413(10) 0.2570(6) 0.6057(6) 0.0207(16) Uani 0.0739(9) 1 d D U P A 2
H68A H 0.610112 0.250448 0.593537 0.025 Uiso 0.0739(9) 1 calc R U P A 2
C69A C 0.5297(7) 0.2984(5) 0.6456(6) 0.0194(13) Uani 0.0739(9) 1 d D U P A 2
P3A P 0.6465(4) 0.3399(2) 0.6790(2) 0.0194(7) Uani 0.0739(9) 1 d D U P A 2
C71A C 0.6861(11) 0.3777(3) 0.6169(4) 0.0259(13) Uani 0.0739(9) 1 d D U P A 2
C72A C 0.7941(11) 0.3857(8) 0.6096(7) 0.034(2) Uani 0.0739(9) 1 d D U P A 2
H72A H 0.849229 0.370756 0.637605 0.041 Uiso 0.0739(9) 1 calc R U P A 2
C73A C 0.8219(15) 0.4153(9) 0.5618(8) 0.038(2) Uani 0.0739(9) 1 d D U P A 2
H73A H 0.895928 0.420309 0.557330 0.046 Uiso 0.0739(9) 1 calc R U P A 2
C74A C 0.7433(18) 0.4375(9) 0.5208(8) 0.040(2) Uani 0.0739(9) 1 d D U P A 2
H74A H 0.763214 0.457971 0.488550 0.048 Uiso 0.0739(9) 1 calc R U P A 2
C75A C 0.6352(18) 0.4300(9) 0.5267(7) 0.0348(19) Uani 0.0739(9) 1 d D U P A 2
H75A H 0.580622 0.445809 0.498964 0.042 Uiso 0.0739(9) 1 calc R U P A 2
C76A C 0.6072(13) 0.3990(8) 0.5739(6) 0.0311(16) Uani 0.0739(9) 1 d D U P A 2
H76A H 0.533091 0.392300 0.576931 0.037 Uiso 0.0739(9) 1 calc R U P A 2
C81A C 0.7477(6) 0.2870(4) 0.7022(6) 0.0252(14) Uani 0.0739(9) 1 d D U P A 2
C82A C 0.7932(13) 0.2520(7) 0.6634(7) 0.030(2) Uani 0.0739(9) 1 d D U P A 2
H82A H 0.771931 0.255862 0.622746 0.036 Uiso 0.0739(9) 1 calc R U P A 2
C83A C 0.8694(15) 0.2114(8) 0.6840(8) 0.034(2) Uani 0.0739(9) 1 d D U P A 2
H83A H 0.900065 0.187464 0.657568 0.041 Uiso 0.0739(9) 1 calc R U P A 2
C84A C 0.9003(15) 0.2063(8) 0.7434(8) 0.036(2) Uani 0.0739(9) 1 d D U P A 2
H84A H 0.951421 0.178291 0.757787 0.043 Uiso 0.0739(9) 1 calc R U P A 2
C85A C 0.8571(15) 0.2418(8) 0.7820(7) 0.0326(17) Uani 0.0739(9) 1 d D U P A 2
H85A H 0.879573 0.238022 0.822547 0.039 Uiso 0.0739(9) 1 calc R U P A 2
C86A C 0.7819(13) 0.2827(7) 0.7625(6) 0.0276(16) Uani 0.0739(9) 1 d D U P A 2
H86A H 0.753902 0.307498 0.789164 0.033 Uiso 0.0739(9) 1 calc R U P A 2
N4A N 0.2358(10) 0.3622(8) 0.7159(8) 0.0168(13) Uani 0.0739(9) 1 d D U P A 2
C91A C 0.1466(11) 0.3527(10) 0.7156(10) 0.020(2) Uani 0.0739(9) 1 d D U P A 2
C92A C 0.0329(12) 0.3417(12) 0.7196(14) 0.029(4) Uani 0.0739(9) 1 d D U P A 2
H92D H -0.010147 0.374785 0.705607 0.044 Uiso 0.0739(9) 1 calc R U P A 2
H92E H 0.023345 0.334121 0.760208 0.044 Uiso 0.0739(9) 1 calc R U P A 2
H92F H 0.009008 0.308741 0.695612 0.044 Uiso 0.0739(9) 1 calc R U P A 2
P4 P -0.02895(4) 0.49400(2) 0.77324(2) 0.03028(10) Uani 1 1 d D U . . .
F1 F -0.10808(11) 0.44112(6) 0.76108(8) 0.0484(3) Uani 1 1 d D U . . .
F2 F 0.04850(12) 0.54719(6) 0.78731(8) 0.0524(3) Uani 1 1 d D U . . .
F3 F -0.13260(11) 0.53400(6) 0.77175(7) 0.0450(3) Uani 1 1 d D U . . .
F4 F -0.02836(12) 0.50444(8) 0.70564(7) 0.0552(4) Uani 1 1 d D U . . .
F5 F 0.07354(10) 0.45352(6) 0.77341(8) 0.0485(3) Uani 1 1 d D U . . .
F6 F -0.02904(14) 0.48381(8) 0.84129(7) 0.0585(4) Uani 1 1 d D U . . .
P5 P 0.0244(3) 0.29140(14) 0.52704(15) 0.0268(3) Uani 0.614(4) 1 d D U P B 1
F7 F -0.0153(6) 0.35126(19) 0.49919(18) 0.0361(6) Uani 0.614(4) 1 d D U P B 1
F8 F 0.0674(2) 0.23206(12) 0.55437(16) 0.0491(7) Uani 0.614(4) 1 d D U P B 1
F9 F 0.1220(3) 0.32246(13) 0.56521(16) 0.0573(8) Uani 0.614(4) 1 d D U P B 1
F10 F 0.0972(3) 0.28348(12) 0.47606(13) 0.0563(7) Uani 0.614(4) 1 d D U P B 1
F11 F -0.0720(2) 0.25992(11) 0.48828(13) 0.0547(8) Uani 0.614(4) 1 d D U P B 1
F12 F -0.0495(3) 0.29842(16) 0.57703(13) 0.0674(9) Uani 0.614(4) 1 d D U P B 1
P5A P 0.0168(5) 0.2978(2) 0.5291(2) 0.0376(7) Uani 0.386(4) 1 d D U P B 2
F7A F -0.0122(10) 0.3493(4) 0.4863(3) 0.0451(12) Uani 0.386(4) 1 d D U P B 2
F8A F 0.0388(6) 0.2454(3) 0.5728(3) 0.0813(16) Uani 0.386(4) 1 d D U P B 2
F9A F 0.1420(4) 0.3140(3) 0.5364(3) 0.0746(14) Uani 0.386(4) 1 d D U P B 2
F10A F 0.0321(5) 0.2581(2) 0.4765(2) 0.0715(14) Uani 0.386(4) 1 d D U P B 2
F11A F -0.1084(3) 0.2812(2) 0.5224(2) 0.0596(12) Uani 0.386(4) 1 d D U P B 2
F12A F -0.0013(5) 0.3364(3) 0.58277(19) 0.0800(15) Uani 0.386(4) 1 d D U P B 2
C1S C 0.81137(16) 0.65980(8) 0.75103(9) 0.0321(3) Uani 1 1 d D U . . .
H1S H 0.854043 0.629480 0.734325 0.039 Uiso 1 1 calc R U . . .
Cl1 Cl 0.78663(5) 0.71487(2) 0.69999(2) 0.04130(11) Uani 1 1 d D U . . .
Cl2 Cl 0.68615(4) 0.63147(2) 0.76484(3) 0.04334(12) Uani 1 1 d D U . . .
Cl3 Cl 0.88425(5) 0.68432(3) 0.81616(3) 0.04632(13) Uani 1 1 d D U . . .
C2S C 0.89804(16) 0.13557(10) 0.52075(10) 0.0374(3) Uani 1 1 d D U . . .
H2S H 0.947165 0.169024 0.527270 0.045 Uiso 1 1 calc R U . . .
Cl4 Cl 0.76631(4) 0.15681(3) 0.53118(3) 0.04684(13) Uani 1 1 d D U . . .
Cl5 Cl 0.89960(6) 0.11132(3) 0.44888(3) 0.05381(15) Uani 1 1 d D U . . .
Cl6 Cl 0.94439(5) 0.08277(3) 0.57132(3) 0.05261(15) Uani 1 1 d D U . . .

loop_
_atom_site_aniso_label
_atom_site_aniso_U_11
_atom_site_aniso_U_22
_atom_site_aniso_U_33
_atom_site_aniso_U_23
_atom_site_aniso_U_13
_atom_site_aniso_U_12
Cu1 0.01693(13) 0.01755(10) 0.01632(11) -0.00029(7) 0.00188(9) -0.00106(10)
Cu2 0.01848(16) 0.02169(12) 0.01912(11) -0.00153(8) 0.00290(13) -0.00119(12)
N1 0.0181(8) 0.0201(6) 0.0197(5) -0.0012(4) 0.0026(4) -0.0022(5)
C1 0.0200(9) 0.0244(8) 0.0247(7) -0.0040(6) 0.0034(6) -0.0047(6)
C2 0.0218(7) 0.0225(8) 0.0255(7) -0.0058(6) 0.0005(6) -0.0007(5)
C3 0.0276(9) 0.0324(10) 0.0346(11) -0.0107(10) 0.0009(9) -0.0069(7)
C4 0.0342(10) 0.0360(11) 0.0353(12) -0.0146(11) -0.0042(9) -0.0039(7)
C5 0.0362(14) 0.0367(10) 0.0253(9) -0.0119(8) -0.0038(7) 0.0031(9)
C6 0.0320(13) 0.0277(9) 0.0209(6) -0.0056(6) -0.0006(6) 0.0043(9)
C7 0.0230(8) 0.0189(8) 0.0200(6) -0.0032(5) -0.0005(5) 0.0031(6)
C8 0.0238(8) 0.0181(8) 0.0164(6) 0.0006(5) 0.0014(5) 0.0005(6)
C9 0.0199(7) 0.0159(6) 0.0172(5) 0.0001(5) 0.0015(5) -0.0015(5)
P1 0.0184(3) 0.0156(2) 0.0156(2) 0.00028(16) 0.00183(18) -0.0016(2)
C11 0.0178(7) 0.0170(5) 0.0196(6) 0.0004(5) 0.0030(5) -0.0008(5)
C12 0.0220(10) 0.0199(6) 0.0246(8) 0.0001(6) -0.0012(6) -0.0007(6)
C13 0.0252(9) 0.0245(7) 0.0268(11) 0.0017(6) -0.0022(7) 0.0031(6)
C14 0.0296(8) 0.0205(6) 0.0300(10) 0.0027(7) 0.0022(8) 0.0039(6)
C15 0.0336(9) 0.0169(6) 0.0290(11) -0.0002(7) 0.0010(8) 0.0001(6)
C16 0.0250(10) 0.0179(6) 0.0239(9) -0.0013(6) 0.0006(6) -0.0011(6)
C21 0.0181(6) 0.0178(6) 0.0176(6) 0.0001(5) 0.0020(5) -0.0019(5)
C22 0.0243(8) 0.0215(7) 0.0254(10) 0.0035(7) 0.0065(6) 0.0028(6)
C23 0.0232(7) 0.0285(8) 0.0278(12) 0.0004(8) 0.0063(6) 0.0034(7)
C24 0.0217(7) 0.0291(8) 0.0280(12) -0.0012(8) 0.0083(7) -0.0043(6)
C25 0.0290(10) 0.0281(9) 0.0337(14) 0.0091(8) 0.0116(7) -0.0013(7)
C26 0.0235(10) 0.0254(8) 0.0290(10) 0.0092(6) 0.0068(7) 0.0016(7)
N2 0.0191(6) 0.0246(7) 0.0200(6) 0.0004(5) 0.0022(8) -0.0044(6)
C31 0.0210(7) 0.0303(9) 0.0241(8) 0.0000(6) 0.0044(6) -0.0051(6)
C32 0.0273(7) 0.0288(8) 0.0227(8) -0.0020(5) 0.0068(6) -0.0099(6)
C33 0.0316(8) 0.0408(11) 0.0306(9) -0.0006(7) 0.0105(8) -0.0137(7)
C34 0.0430(9) 0.0404(11) 0.0331(10) -0.0004(7) 0.0147(9) -0.0194(8)
C35 0.0512(11) 0.0302(9) 0.0304(10) 0.0025(7) 0.0132(9) -0.0162(8)
C36 0.0435(9) 0.0240(8) 0.0279(9) 0.0029(6) 0.0092(8) -0.0091(7)
C37 0.0317(7) 0.0217(7) 0.0207(7) -0.0011(5) 0.0068(6) -0.0082(6)
C38 0.0271(7) 0.0199(7) 0.0199(7) 0.0010(5) 0.0048(6) -0.0036(5)
C39 0.0207(6) 0.0196(6) 0.0177(6) -0.0002(5) 0.0043(5) -0.0032(5)
P2 0.0174(3) 0.0166(2) 0.0168(2) 0.00107(16) 0.0019(2) -0.00162(19)
C41 0.0201(7) 0.0177(6) 0.0179(6) 0.0013(5) 0.0033(5) -0.0004(5)
C42 0.0217(7) 0.0235(8) 0.0224(7) -0.0033(5) 0.0030(6) -0.0025(7)
C43 0.0286(8) 0.0268(8) 0.0235(7) -0.0050(6) 0.0021(7) -0.0022(8)
C44 0.0333(10) 0.0302(9) 0.0207(7) -0.0032(6) 0.0048(7) 0.0043(8)
C45 0.0268(9) 0.0310(10) 0.0234(7) 0.0013(6) 0.0084(8) 0.0046(8)
C46 0.0211(7) 0.0229(8) 0.0219(7) 0.0031(5) 0.0052(6) 0.0005(7)
C51 0.0195(6) 0.0191(6) 0.0187(6) 0.0022(5) 0.0015(5) -0.0016(5)
C52 0.0238(9) 0.0202(6) 0.0234(8) 0.0015(6) -0.0008(7) 0.0001(6)
C53 0.0271(10) 0.0254(7) 0.0271(9) 0.0023(6) -0.0020(8) 0.0042(8)
C54 0.0260(10) 0.0337(8) 0.0280(9) 0.0013(7) -0.0061(8) 0.0028(9)
C55 0.0283(11) 0.0285(7) 0.0248(8) -0.0016(7) -0.0048(8) -0.0028(8)
C56 0.0233(9) 0.0212(7) 0.0212(7) 0.0004(5) -0.0001(7) -0.0022(6)
N3 0.0179(5) 0.0233(5) 0.0205(6) -0.0022(4) 0.0021(4) -0.0012(4)
C61 0.0191(6) 0.0255(6) 0.0224(7) -0.0019(5) 0.0004(5) -0.0017(5)
C62 0.0187(7) 0.0258(6) 0.0236(7) -0.0010(5) 0.0018(5) 0.0000(5)
C63 0.0221(7) 0.0328(7) 0.0276(8) -0.0002(6) -0.0019(5) -0.0001(6)
C64 0.0233(8) 0.0371(8) 0.0320(9) 0.0048(7) -0.0006(6) 0.0049(6)
C65 0.0280(8) 0.0290(8) 0.0362(9) 0.0040(6) 0.0043(6) 0.0067(6)
C66 0.0292(8) 0.0258(7) 0.0329(8) -0.0019(6) 0.0016(6) 0.0045(6)
C67 0.0219(7) 0.0245(6) 0.0245(7) -0.0013(5) 0.0014(5) 0.0012(5)
C68 0.0230(7) 0.0242(6) 0.0232(7) -0.0032(5) 0.0002(5) 0.0011(5)
C69 0.0181(6) 0.0236(6) 0.0192(6) -0.0026(4) 0.0020(4) 0.0003(4)
P3 0.01842(17) 0.0229(2) 0.01710(17) -0.00282(14) 0.00182(13) 0.00073(14)
C71 0.0266(7) 0.0257(7) 0.0190(6) -0.0023(5) 0.0058(5) 0.0000(5)
C72 0.0362(8) 0.0316(9) 0.0193(7) -0.0004(5) 0.0031(6) 0.0032(7)
C73 0.0552(10) 0.0348(10) 0.0203(8) 0.0024(6) 0.0057(8) 0.0011(9)
C74 0.0587(11) 0.0374(10) 0.0271(9) -0.0012(7) 0.0180(9) -0.0074(9)
C75 0.0422(9) 0.0433(11) 0.0370(10) -0.0008(8) 0.0211(8) -0.0050(8)
C76 0.0283(7) 0.0342(9) 0.0315(9) -0.0001(6) 0.0108(6) -0.0012(7)
C81 0.0217(6) 0.0242(6) 0.0192(6) -0.0041(5) -0.0003(5) 0.0013(5)
C82 0.0262(7) 0.0269(8) 0.0250(8) -0.0040(6) 0.0036(6) -0.0032(6)
C83 0.0298(8) 0.0294(8) 0.0290(8) -0.0040(6) 0.0017(6) -0.0059(6)
C84 0.0338(9) 0.0286(8) 0.0257(8) -0.0062(6) -0.0026(6) -0.0019(6)
C85 0.0324(8) 0.0335(9) 0.0257(8) -0.0112(7) 0.0027(6) 0.0007(7)
C86 0.0243(7) 0.0329(8) 0.0250(8) -0.0098(6) 0.0029(6) -0.0001(6)
N4 0.0200(4) 0.0223(6) 0.0221(6) 0.0005(5) 0.0010(4) -0.0035(5)
C91 0.0201(6) 0.0262(8) 0.0284(8) -0.0034(7) 0.0026(6) -0.0021(6)
C92 0.0202(7) 0.0440(13) 0.0547(15) -0.0122(11) 0.0064(9) -0.0051(9)
Cu1A 0.0113(11) 0.0139(10) 0.0150(11) 0.0002(7) 0.0019(9) -0.0019(9)
Cu2A 0.0101(12) 0.0214(12) 0.0150(10) 0.0002(7) 0.0015(11) -0.0015(10)
N1A 0.015(3) 0.019(3) 0.0161(15) -0.0008(17) 0.0007(16) -0.003(3)
C1A 0.017(4) 0.020(4) 0.021(2) -0.003(3) 0.000(3) -0.004(3)
C2A 0.022(4) 0.022(4) 0.023(2) -0.007(3) 0.000(3) -0.002(3)
C3A 0.027(4) 0.024(4) 0.026(3) -0.007(3) -0.004(3) -0.004(3)
C4A 0.031(4) 0.029(4) 0.027(3) -0.010(3) -0.006(4) -0.002(3)
C5A 0.033(4) 0.032(4) 0.024(3) -0.010(3) -0.004(3) 0.000(4)
C6A 0.029(4) 0.028(4) 0.021(2) -0.008(3) 0.000(3) 0.003(3)
C7A 0.024(4) 0.022(4) 0.019(2) -0.004(3) 0.000(3) 0.002(3)
C8A 0.022(4) 0.018(4) 0.0145(18) 0.000(3) 0.001(3) 0.003(3)
C9A 0.019(3) 0.017(2) 0.0137(13) 0.002(2) 0.0010(16) -0.001(2)
P1A 0.017(2) 0.0146(18) 0.0154(13) 0.0028(12) 0.0024(12) -0.0019(14)
C11A 0.019(3) 0.017(2) 0.019(3) 0.003(2) 0.001(2) 0.000(2)
C12A 0.019(4) 0.019(3) 0.023(4) 0.003(3) -0.001(3) 0.000(3)
C13A 0.024(4) 0.023(3) 0.026(4) 0.004(3) -0.002(3) 0.004(3)
C14A 0.031(4) 0.020(3) 0.027(4) 0.004(3) 0.000(4) 0.005(3)
C15A 0.029(4) 0.018(3) 0.027(4) 0.001(3) 0.000(4) 0.003(3)
C16A 0.025(4) 0.016(3) 0.024(4) 0.001(3) 0.000(3) 0.000(3)
C21A 0.019(2) 0.020(3) 0.018(3) 0.004(3) 0.005(2) -0.0009(19)
C22A 0.020(3) 0.020(4) 0.022(4) 0.003(4) 0.006(3) 0.001(3)
C23A 0.022(3) 0.023(4) 0.023(5) -0.001(4) 0.008(3) 0.000(3)
C24A 0.025(4) 0.025(4) 0.023(5) 0.000(4) 0.011(3) -0.001(3)
C25A 0.024(4) 0.023(4) 0.024(4) 0.003(3) 0.010(3) -0.003(3)
C26A 0.023(4) 0.020(4) 0.021(4) 0.005(3) 0.009(3) 0.000(3)
N2A 0.0154(19) 0.0218(17) 0.018(3) 0.001(2) 0.003(3) -0.007(2)
C31A 0.019(2) 0.025(4) 0.022(4) -0.002(3) 0.005(3) -0.011(3)
C32A 0.026(2) 0.026(3) 0.024(4) -0.001(2) 0.010(3) -0.012(3)
C33A 0.031(2) 0.032(4) 0.031(4) 0.000(3) 0.014(3) -0.014(3)
C34A 0.037(3) 0.032(4) 0.031(4) 0.000(3) 0.015(4) -0.018(3)
C35A 0.041(4) 0.029(4) 0.030(4) 0.003(3) 0.015(4) -0.015(3)
C36A 0.036(3) 0.021(4) 0.025(4) 0.001(3) 0.011(4) -0.012(3)
C37A 0.029(2) 0.022(3) 0.021(4) 0.001(2) 0.009(3) -0.010(3)
C38A 0.025(2) 0.018(4) 0.017(4) 0.002(3) 0.006(3) -0.005(3)
C39A 0.0182(19) 0.016(3) 0.018(3) 0.001(2) 0.003(2) -0.0048(18)
P2A 0.0147(16) 0.0148(13) 0.0179(19) 0.0038(12) 0.0030(16) -0.0004(13)
C41A 0.018(3) 0.013(2) 0.019(2) 0.003(2) 0.004(2) 0.001(3)
C42A 0.022(3) 0.021(4) 0.022(4) -0.002(3) 0.005(3) -0.003(3)
C43A 0.025(4) 0.024(4) 0.022(4) -0.003(3) 0.003(4) 0.000(4)
C44A 0.028(4) 0.026(4) 0.023(4) 0.000(3) 0.006(3) 0.004(4)
C45A 0.024(3) 0.025(4) 0.022(4) 0.003(3) 0.009(3) 0.003(4)
C46A 0.021(3) 0.023(4) 0.022(4) 0.003(3) 0.008(3) 0.000(4)
C51A 0.017(2) 0.018(2) 0.022(3) 0.004(2) 0.000(2) -0.001(2)
C52A 0.017(4) 0.020(3) 0.024(4) 0.004(3) 0.001(3) 0.002(3)
C53A 0.020(4) 0.025(3) 0.026(4) 0.003(3) -0.002(4) 0.005(3)
C54A 0.022(4) 0.029(4) 0.028(4) 0.002(4) -0.004(4) 0.002(3)
C55A 0.023(4) 0.025(3) 0.025(4) 0.003(3) -0.004(3) -0.002(4)
C56A 0.020(4) 0.020(3) 0.022(4) 0.004(3) 0.000(3) -0.003(3)
N3A 0.0155(18) 0.018(2) 0.019(2) -0.004(2) 0.003(3) -0.001(2)
C61A 0.019(2) 0.019(4) 0.020(4) -0.005(3) 0.004(3) -0.003(3)
C62A 0.020(2) 0.025(3) 0.019(4) -0.007(2) 0.002(3) -0.002(3)
C63A 0.022(3) 0.024(4) 0.023(4) -0.007(3) -0.001(3) -0.003(3)
C64A 0.026(3) 0.026(4) 0.024(4) -0.009(3) 0.001(4) -0.005(3)
C65A 0.029(3) 0.027(4) 0.026(4) -0.009(3) 0.004(3) -0.004(3)
C66A 0.025(3) 0.026(3) 0.022(4) -0.008(3) 0.005(3) -0.001(3)
C67A 0.022(2) 0.026(3) 0.022(3) -0.008(2) 0.004(2) 0.000(2)
C68A 0.020(2) 0.024(4) 0.020(4) -0.005(2) 0.006(3) 0.000(3)
C69A 0.0164(16) 0.025(3) 0.017(3) -0.005(2) 0.0025(17) 0.0016(18)
P3A 0.0142(12) 0.0245(16) 0.0200(15) -0.0031(10) 0.0041(11) 0.0005(10)
C71A 0.030(2) 0.027(3) 0.023(2) -0.0039(19) 0.012(2) -0.002(3)
C72A 0.034(2) 0.038(5) 0.035(4) 0.000(4) 0.018(3) -0.006(4)
C73A 0.041(3) 0.041(5) 0.035(4) 0.001(4) 0.020(3) -0.009(4)
C74A 0.049(4) 0.043(5) 0.033(4) 0.000(4) 0.018(3) -0.007(4)
C75A 0.046(3) 0.035(4) 0.025(3) 0.002(3) 0.013(3) -0.004(4)
C76A 0.040(3) 0.033(3) 0.022(3) 0.001(2) 0.010(3) -0.001(3)
C81A 0.018(3) 0.028(3) 0.028(2) -0.006(2) -0.001(2) 0.004(2)
C82A 0.025(4) 0.029(4) 0.035(3) -0.007(3) 0.001(4) 0.008(3)
C83A 0.031(5) 0.030(4) 0.040(3) -0.004(4) 0.002(4) 0.011(3)
C84A 0.034(4) 0.033(4) 0.041(3) 0.002(3) 0.003(4) 0.009(3)
C85A 0.029(4) 0.034(4) 0.034(3) 0.005(3) 0.002(3) 0.008(3)
C86A 0.025(3) 0.030(3) 0.028(2) 0.004(3) 0.003(3) 0.004(3)
N4A 0.0117(14) 0.020(4) 0.019(4) 0.000(4) 0.0042(18) -0.004(2)
C91A 0.0112(19) 0.025(5) 0.024(5) -0.001(5) 0.003(4) -0.003(4)
C92A 0.014(3) 0.032(9) 0.043(9) 0.002(8) 0.009(7) -0.006(6)
P4 0.02314(19) 0.0277(2) 0.0392(2) 0.00723(18) 0.00087(17) -0.00268(16)
F1 0.0308(5) 0.0311(5) 0.0824(9) -0.0008(6) 0.0044(6) -0.0082(4)
F2 0.0392(6) 0.0377(6) 0.0787(9) -0.0028(6) 0.0021(7) -0.0130(5)
F3 0.0335(5) 0.0329(6) 0.0696(9) 0.0106(6) 0.0109(6) 0.0050(4)
F4 0.0418(7) 0.0833(11) 0.0404(5) 0.0119(6) 0.0049(5) -0.0022(7)
F5 0.0275(5) 0.0392(6) 0.0784(9) 0.0081(6) 0.0051(6) 0.0031(4)
F6 0.0593(9) 0.0752(11) 0.0404(5) 0.0145(6) 0.0040(6) 0.0013(7)
P5 0.0244(5) 0.0252(6) 0.0308(7) 0.0018(4) 0.0035(4) -0.0047(4)
F7 0.0347(12) 0.0280(8) 0.0470(17) 0.0038(9) 0.0106(12) 0.0059(8)
F8 0.0387(13) 0.0333(8) 0.0682(17) 0.0182(10) -0.0199(10) -0.0092(8)
F9 0.0494(13) 0.0378(11) 0.0764(18) 0.0011(14) -0.0241(11) -0.0158(11)
F10 0.0657(15) 0.0397(13) 0.0725(14) 0.0031(10) 0.0432(12) 0.0147(11)
F11 0.0502(12) 0.0445(11) 0.0602(14) 0.0202(10) -0.0283(10) -0.0222(10)
F12 0.0670(16) 0.092(2) 0.0495(12) 0.0191(12) 0.0330(12) 0.0082(14)
P5A 0.0415(14) 0.0387(17) 0.0299(13) 0.0094(8) -0.0051(11) -0.0115(12)
F7A 0.044(2) 0.0429(18) 0.048(2) 0.0167(19) 0.004(3) 0.0064(19)
F8A 0.094(3) 0.070(3) 0.069(2) 0.046(2) -0.028(3) -0.038(2)
F9A 0.0388(13) 0.083(4) 0.097(4) 0.055(3) -0.0103(17) -0.0102(17)
F10A 0.094(3) 0.060(2) 0.062(2) -0.0042(17) 0.014(2) 0.032(3)
F11A 0.0460(14) 0.059(2) 0.073(3) -0.0011(19) 0.0066(15) -0.0227(15)
F12A 0.110(3) 0.092(3) 0.0386(18) -0.0209(17) 0.012(2) -0.037(3)
C1S 0.0299(7) 0.0290(8) 0.0382(8) 0.0012(6) 0.0076(6) 0.0009(6)
Cl1 0.0424(3) 0.0413(3) 0.0397(3) 0.0078(2) 0.0035(2) 0.0009(2)
Cl2 0.0352(2) 0.0391(3) 0.0578(3) -0.0007(2) 0.0137(2) -0.00528(19)
Cl3 0.0450(3) 0.0490(3) 0.0419(3) 0.0062(2) -0.0062(2) -0.0039(2)
C2S 0.0270(7) 0.0416(10) 0.0422(8) 0.0059(7) -0.0006(7) -0.0067(7)
Cl4 0.0309(2) 0.0462(3) 0.0632(4) 0.0177(3) 0.0050(2) 0.0010(2)
Cl5 0.0539(3) 0.0634(4) 0.0441(3) -0.0014(3) 0.0060(2) -0.0219(3)
Cl6 0.0357(3) 0.0638(4) 0.0560(3) 0.0191(3) -0.0029(2) 0.0078(2)

loop_
_atom_type_symbol
_atom_type_description
_atom_type_scat_dispersion_real
_atom_type_scat_dispersion_imag
_atom_type_scat_source
C C 0.0033 0.0016 'International Tables Vol C Tables 4.2.6.8 and 6.1.1.4'
H H 0.0000 0.0000 'International Tables Vol C Tables 4.2.6.8 and 6.1.1.4'
N N 0.0061 0.0033 'International Tables Vol C Tables 4.2.6.8 and 6.1.1.4'
F F 0.0171 0.0103 'International Tables Vol C Tables 4.2.6.8 and 6.1.1.4'
P P 0.1023 0.0942 'International Tables Vol C Tables 4.2.6.8 and 6.1.1.4'
Cl Cl 0.1484 0.1585 'International Tables Vol C Tables 4.2.6.8 and 6.1.1.4'
Cu Cu 0.3201 1.2651 'International Tables Vol C Tables 4.2.6.8 and 6.1.1.4'

loop_
_geom_angle_atom_site_label_1
_geom_angle_atom_site_label_2
_geom_angle_atom_site_label_3
_geom_angle
_geom_angle_site_symmetry_1
_geom_angle_site_symmetry_3
_geom_angle_publ_flag
N4 Cu1 P2 101.04(5) . . ?
N4 Cu1 P3 113.60(5) . . ?
P2 Cu1 P3 115.18(3) . . ?
N4 Cu1 P1 99.37(5) . . ?
P2 Cu1 P1 111.77(5) . . ?
P3 Cu1 P1 114.06(3) . . ?
N4 Cu1 Cu2 174.09(5) . . ?
P2 Cu1 Cu2 76.83(2) . . ?
P3 Cu1 Cu2 72.185(18) . . ?
P1 Cu1 Cu2 76.57(2) . . ?
N2 Cu2 N3 132.99(11) . . ?
N2 Cu2 N1 116.43(14) . . ?
N3 Cu2 N1 106.41(9) . . ?
N2 Cu2 Cu1 97.69(7) . . ?
N3 Cu2 Cu1 94.48(4) . . ?
N1 Cu2 Cu1 98.04(5) . . ?
C1 N1 C9 118.85(16) . . ?
C1 N1 Cu2 119.58(13) . . ?
C9 N1 Cu2 121.55(12) . . ?
N1 C1 C2 123.44(17) . . ?
N1 C1 H1 118.3 . . ?
C2 C1 H1 118.3 . . ?
C1 C2 C7 118.06(16) . . ?
C1 C2 C3 121.16(19) . . ?
C7 C2 C3 120.74(18) . . ?
C4 C3 C2 119.2(2) . . ?
C4 C3 H3 120.4 . . ?
C2 C3 H3 120.4 . . ?
C3 C4 C5 120.3(2) . . ?
C3 C4 H4 119.8 . . ?
C5 C4 H4 119.8 . . ?
C6 C5 C4 121.57(19) . . ?
C6 C5 H5 119.2 . . ?
C4 C5 H5 119.2 . . ?
C5 C6 C7 119.6(2) . . ?
C5 C6 H6 120.2 . . ?
C7 C6 H6 120.2 . . ?
C2 C7 C6 118.57(17) . . ?
C2 C7 C8 117.79(16) . . ?
C6 C7 C8 123.60(18) . . ?
C9 C8 C7 119.78(17) . . ?
C9 C8 H8 120.1 . . ?
C7 C8 H8 120.1 . . ?
C8 C9 N1 122.02(16) . . ?
C8 C9 P1 125.06(14) . . ?
N1 C9 P1 112.77(13) . . ?
C11 P1 C21 101.49(8) . . ?
C11 P1 C9 102.02(9) . . ?
C21 P1 C9 104.22(9) . . ?
C11 P1 Cu1 118.26(7) . . ?
C21 P1 Cu1 114.92(7) . . ?
C9 P1 Cu1 113.97(7) . . ?
C16 C11 C12 119.23(16) . . ?
C16 C11 P1 117.55(14) . . ?
C12 C11 P1 122.97(14) . . ?
C13 C12 C11 120.50(17) . . ?
C13 C12 H12 119.8 . . ?
C11 C12 H12 119.8 . . ?
C14 C13 C12 119.80(18) . . ?
C14 C13 H13 120.1 . . ?
C12 C13 H13 120.1 . . ?
C13 C14 C15 120.02(17) . . ?
C13 C14 H14 120.0 . . ?
C15 C14 H14 120.0 . . ?
C16 C15 C14 120.16(17) . . ?
C16 C15 H15 119.9 . . ?
C14 C15 H15 119.9 . . ?
C15 C16 C11 120.28(17) . . ?
C15 C16 H16 119.9 . . ?
C11 C16 H16 119.9 . . ?
C26 C21 C22 118.82(16) . . ?
C26 C21 P1 122.70(14) . . ?
C22 C21 P1 118.42(13) . . ?
C23 C22 C21 120.83(17) . . ?
C23 C22 H22 119.6 . . ?
C21 C22 H22 119.6 . . ?
C24 C23 C22 119.93(18) . . ?
C24 C23 H23 120.0 . . ?
C22 C23 H23 120.0 . . ?
C25 C24 C23 119.67(18) . . ?
C25 C24 H24 120.2 . . ?
C23 C24 H24 120.2 . . ?
C24 C25 C26 120.48(18) . . ?
C24 C25 H25 119.8 . . ?
C26 C25 H25 119.8 . . ?
C21 C26 C25 120.26(17) . . ?
C21 C26 H26 119.9 . . ?
C25 C26 H26 119.9 . . ?
C31 N2 C39 118.89(16) . . ?
C31 N2 Cu2 119.26(14) . . ?
C39 N2 Cu2 121.79(12) . . ?
N2 C31 C32 123.13(18) . . ?
N2 C31 H31 118.4 . . ?
C32 C31 H31 118.4 . . ?
C37 C32 C31 118.34(16) . . ?
C37 C32 C33 120.62(19) . . ?
C31 C32 C33 121.0(2) . . ?
C34 C33 C32 119.2(2) . . ?
C34 C33 H33 120.4 . . ?
C32 C33 H33 120.4 . . ?
C33 C34 C35 120.4(2) . . ?
C33 C34 H34 119.8 . . ?
C35 C34 H34 119.8 . . ?
C36 C35 C34 121.4(2) . . ?
C36 C35 H35 119.3 . . ?
C34 C35 H35 119.3 . . ?
C35 C36 C37 119.2(2) . . ?
C35 C36 H36 120.4 . . ?
C37 C36 H36 120.4 . . ?
C32 C37 C36 119.15(18) . . ?
C32 C37 C38 117.84(16) . . ?
C36 C37 C38 123.0(2) . . ?
C39 C38 C37 119.90(18) . . ?
C39 C38 H38 120.1 . . ?
C37 C38 H38 120.1 . . ?
C38 C39 N2 121.85(16) . . ?
C38 C39 P2 124.57(14) . . ?
N2 C39 P2 113.55(12) . . ?
C51 P2 C41 102.97(9) . . ?
C51 P2 C39 104.66(8) . . ?
C41 P2 C39 100.68(8) . . ?
C51 P2 Cu1 115.96(8) . . ?
C41 P2 Cu1 116.55(7) . . ?
C39 P2 Cu1 114.10(6) . . ?
C42 C41 C46 119.30(16) . . ?
C42 C41 P2 120.99(13) . . ?
C46 C41 P2 119.65(13) . . ?
C41 C42 C43 120.30(17) . . ?
C41 C42 H42 119.8 . . ?
C43 C42 H42 119.8 . . ?
C44 C43 C42 120.10(18) . . ?
C44 C43 H43 120.0 . . ?
C42 C43 H43 120.0 . . ?
C43 C44 C45 120.11(17) . . ?
C43 C44 H44 119.9 . . ?
C45 C44 H44 119.9 . . ?
C44 C45 C46 120.07(17) . . ?
C44 C45 H45 120.0 . . ?
C46 C45 H45 120.0 . . ?
C45 C46 C41 120.11(17) . . ?
C45 C46 H46 119.9 . . ?
C41 C46 H46 119.9 . . ?
C56 C51 C52 118.94(16) . . ?
C56 C51 P2 118.82(14) . . ?
C52 C51 P2 122.24(14) . . ?
C53 C52 C51 120.52(17) . . ?
C53 C52 H52 119.7 . . ?
C51 C52 H52 119.7 . . ?
C54 C53 C52 119.90(18) . . ?
C54 C53 H53 120.1 . . ?
C52 C53 H53 120.1 . . ?
C53 C54 C55 120.43(18) . . ?
C53 C54 H54 119.8 . . ?
C55 C54 H54 119.8 . . ?
C54 C55 C56 119.86(18) . . ?
C54 C55 H55 120.1 . . ?
C56 C55 H55 120.1 . . ?
C55 C56 C51 120.32(18) . . ?
C55 C56 H56 119.8 . . ?
C51 C56 H56 119.8 . . ?
C61 N3 C69 118.61(15) . . ?
C61 N3 Cu2 122.12(12) . . ?
C69 N3 Cu2 118.95(11) . . ?
N3 C61 C62 123.51(16) . . ?
N3 C61 H61 118.2 . . ?
C62 C61 H61 118.2 . . ?
C61 C62 C67 117.89(16) . . ?
C61 C62 C63 121.71(17) . . ?
C67 C62 C63 120.37(17) . . ?
C64 C63 C62 119.39(19) . . ?
C64 C63 H63 120.3 . . ?
C62 C63 H63 120.3 . . ?
C63 C64 C65 120.52(18) . . ?
C63 C64 H64 119.7 . . ?
C65 C64 H64 119.7 . . ?
C66 C65 C64 120.92(19) . . ?
C66 C65 H65 119.5 . . ?
C64 C65 H65 119.5 . . ?
C65 C66 C67 119.79(19) . . ?
C65 C66 H66 120.1 . . ?
C67 C66 H66 120.1 . . ?
C66 C67 C62 118.95(17) . . ?
C66 C67 C68 123.09(17) . . ?
C62 C67 C68 117.93(16) . . ?
C69 C68 C67 119.78(16) . . ?
C69 C68 H68 120.1 . . ?
C67 C68 H68 120.1 . . ?
C68 C69 N3 122.20(15) . . ?
C68 C69 P3 127.01(13) . . ?
N3 C69 P3 110.73(12) . . ?
C81 P3 C71 101.95(8) . . ?
C81 P3 C69 104.43(8) . . ?
C71 P3 C69 101.44(8) . . ?
C81 P3 Cu1 120.21(6) . . ?
C71 P3 Cu1 117.61(6) . . ?
C69 P3 Cu1 108.95(6) . . ?
C72 C71 C76 119.20(18) . . ?
C72 C71 P3 117.38(14) . . ?
C76 C71 P3 123.40(15) . . ?
C73 C72 C71 120.0(2) . . ?
C73 C72 H72 120.0 . . ?
C71 C72 H72 120.0 . . ?
C74 C73 C72 120.6(2) . . ?
C74 C73 H73 119.7 . . ?
C72 C73 H73 119.7 . . ?
C73 C74 C75 120.1(2) . . ?
C73 C74 H74 119.9 . . ?
C75 C74 H74 119.9 . . ?
C74 C75 C76 119.6(2) . . ?
C74 C75 H75 120.2 . . ?
C76 C75 H75 120.2 . . ?
C71 C76 C75 120.4(2) . . ?
C71 C76 H76 119.8 . . ?
C75 C76 H76 119.8 . . ?
C82 C81 C86 119.32(16) . . ?
C82 C81 P3 119.64(13) . . ?
C86 C81 P3 121.03(14) . . ?
C83 C82 C81 120.23(17) . . ?
C83 C82 H82 119.9 . . ?
C81 C82 H82 119.9 . . ?
C84 C83 C82 120.06(19) . . ?
C84 C83 H83 120.0 . . ?
C82 C83 H83 120.0 . . ?
C85 C84 C83 119.97(18) . . ?
C85 C84 H84 120.0 . . ?
C83 C84 H84 120.0 . . ?
C84 C85 C86 120.52(18) . . ?
C84 C85 H85 119.7 . . ?
C86 C85 H85 119.7 . . ?
C85 C86 C81 119.88(18) . . ?
C85 C86 H86 120.1 . . ?
C81 C86 H86 120.1 . . ?
C91 N4 Cu1 165.87(16) . . ?
N4 C91 C92 178.5(2) . . ?
C91 C92 H92A 109.5 . . ?
C91 C92 H92B 109.5 . . ?
H92A C92 H92B 109.5 . . ?
C91 C92 H92C 109.5 . . ?
H92A C92 H92C 109.5 . . ?
H92B C92 H92C 109.5 . . ?
N4A Cu1A N3A 95.9(6) . . ?
N4A Cu1A P2A 98.2(6) . . ?
N3A Cu1A P2A 122.7(5) . . ?
N4A Cu1A P1A 102.5(6) . . ?
N3A Cu1A P1A 112.1(5) . . ?
P2A Cu1A P1A 118.3(6) . . ?
N4A Cu1A Cu2A 172.2(6) . . ?
N3A Cu1A Cu2A 91.7(3) . . ?
P2A Cu1A Cu2A 76.2(3) . . ?
P1A Cu1A Cu2A 76.0(3) . . ?
N1A Cu2A N2A 112.0(18) . . ?
N1A Cu2A P3A 143.2(9) . . ?
N2A Cu2A P3A 101.4(15) . . ?
N1A Cu2A Cu1A 97.3(5) . . ?
N2A Cu2A Cu1A 101.9(6) . . ?
P3A Cu2A Cu1A 90.4(2) . . ?
C1A N1A C9A 119.6(10) . . ?
C1A N1A Cu2A 119.5(11) . . ?
C9A N1A Cu2A 121.0(9) . . ?
N1A C1A C2A 122.9(11) . . ?
N1A C1A H1A 118.6 . . ?
C2A C1A H1A 118.6 . . ?
C1A C2A C3A 120.7(11) . . ?
C1A C2A C7A 118.3(10) . . ?
C3A C2A C7A 121.0(10) . . ?
C4A C3A C2A 118.8(11) . . ?
C4A C3A H3A 120.6 . . ?
C2A C3A H3A 120.6 . . ?
C3A C4A C5A 120.8(12) . . ?
C3A C4A H4A 119.6 . . ?
C5A C4A H4A 119.6 . . ?
C6A C5A C4A 121.6(12) . . ?
C6A C5A H5A 119.2 . . ?
C4A C5A H5A 119.2 . . ?
C5A C6A C7A 119.2(11) . . ?
C5A C6A H6A 120.4 . . ?
C7A C6A H6A 120.4 . . ?
C2A C7A C6A 118.6(10) . . ?
C2A C7A C8A 117.8(10) . . ?
C6A C7A C8A 123.5(11) . . ?
C9A C8A C7A 119.6(11) . . ?
C9A C8A H8A 120.2 . . ?
C7A C8A H8A 120.2 . . ?
C8A C9A N1A 121.6(10) . . ?
C8A C9A P1A 127.0(10) . . ?
N1A C9A P1A 110.9(9) . . ?
C11A P1A C9A 101.6(8) . . ?
C11A P1A C21A 102.0(7) . . ?
C9A P1A C21A 106.4(7) . . ?
C11A P1A Cu1A 120.1(8) . . ?
C9A P1A Cu1A 114.1(8) . . ?
C21A P1A Cu1A 111.0(7) . . ?
C16A C11A C12A 120.2(10) . . ?
C16A C11A P1A 117.4(11) . . ?
C12A C11A P1A 122.4(11) . . ?
C11A C12A C13A 120.0(11) . . ?
C11A C12A H12A 120.0 . . ?
C13A C12A H12A 120.0 . . ?
C14A C13A C12A 119.4(12) . . ?
C14A C13A H13A 120.3 . . ?
C12A C13A H13A 120.3 . . ?
C15A C14A C13A 120.9(11) . . ?
C15A C14A H14A 119.6 . . ?
C13A C14A H14A 119.6 . . ?
C14A C15A C16A 119.8(12) . . ?
C14A C15A H15A 120.1 . . ?
C16A C15A H15A 120.1 . . ?
C15A C16A C11A 119.8(11) . . ?
C15A C16A H16A 120.1 . . ?
C11A C16A H16A 120.1 . . ?
C26A C21A C22A 117.0(10) . . ?
C26A C21A P1A 123.3(10) . . ?
C22A C21A P1A 119.7(10) . . ?
C23A C22A C21A 121.6(11) . . ?
C23A C22A H22A 119.2 . . ?
C21A C22A H22A 119.2 . . ?
C24A C23A C22A 120.2(12) . . ?
C24A C23A H23A 119.9 . . ?
C22A C23A H23A 119.9 . . ?
C25A C24A C23A 119.4(12) . . ?
C25A C24A H24A 120.3 . . ?
C23A C24A H24A 120.3 . . ?
C24A C25A C26A 120.2(12) . . ?
C24A C25A H25A 119.9 . . ?
C26A C25A H25A 119.9 . . ?
C25A C26A C21A 121.6(11) . . ?
C25A C26A H26A 119.2 . . ?
C21A C26A H26A 119.2 . . ?
C31A N2A C39A 113.6(10) . . ?
C31A N2A Cu2A 128.4(10) . . ?
C39A N2A Cu2A 117.8(8) . . ?
N2A C31A C32A 126.5(11) . . ?
N2A C31A H31A 116.8 . . ?
C32A C31A H31A 116.8 . . ?
C37A C32A C31A 117.9(9) . . ?
C37A C32A C33A 119.5(9) . . ?
C31A C32A C33A 122.6(11) . . ?
C34A C33A C32A 119.5(11) . . ?
C34A C33A H33A 120.3 . . ?
C32A C33A H33A 120.3 . . ?
C33A C34A C35A 120.7(11) . . ?
C33A C34A H34A 119.7 . . ?
C35A C34A H34A 119.7 . . ?
C36A C35A C34A 121.1(12) . . ?
C36A C35A H35A 119.4 . . ?
C34A C35A H35A 119.4 . . ?
C35A C36A C37A 119.1(11) . . ?
C35A C36A H36A 120.5 . . ?
C37A C36A H36A 120.5 . . ?
C32A C37A C36A 120.1(9) . . ?
C32A C37A C38A 116.8(9) . . ?
C36A C37A C38A 123.1(11) . . ?
C39A C38A C37A 120.8(11) . . ?
C39A C38A H38A 119.6 . . ?
C37A C38A H38A 119.6 . . ?
C38A C39A N2A 124.1(9) . . ?
C38A C39A P2A 123.4(9) . . ?
N2A C39A P2A 112.4(9) . . ?
C39A P2A C51A 105.7(6) . . ?
C39A P2A C41A 102.4(6) . . ?
C51A P2A C41A 102.1(7) . . ?
C39A P2A Cu1A 122.1(6) . . ?
C51A P2A Cu1A 113.1(8) . . ?
C41A P2A Cu1A 109.1(7) . . ?
C42A C41A C46A 119.9(10) . . ?
C42A C41A P2A 121.9(10) . . ?
C46A C41A P2A 118.2(10) . . ?
C41A C42A C43A 119.5(11) . . ?
C41A C42A H42A 120.2 . . ?
C43A C42A H42A 120.2 . . ?
C44A C43A C42A 120.1(12) . . ?
C44A C43A H43A 120.0 . . ?
C42A C43A H43A 120.0 . . ?
C43A C44A C45A 120.9(11) . . ?
C43A C44A H44A 119.6 . . ?
C45A C44A H44A 119.6 . . ?
C44A C45A C46A 119.6(12) . . ?
C44A C45A H45A 120.2 . . ?
C46A C45A H45A 120.2 . . ?
C45A C46A C41A 119.9(11) . . ?
C45A C46A H46A 120.0 . . ?
C41A C46A H46A 120.0 . . ?
C56A C51A C52A 118.7(10) . . ?
C56A C51A P2A 118.9(10) . . ?
C52A C51A P2A 122.4(10) . . ?
C53A C52A C51A 120.4(11) . . ?
C53A C52A H52A 119.8 . . ?
C51A C52A H52A 119.8 . . ?
C54A C53A C52A 120.2(12) . . ?
C54A C53A H53A 119.9 . . ?
C52A C53A H53A 119.9 . . ?
C53A C54A C55A 120.2(12) . . ?
C53A C54A H54A 119.9 . . ?
C55A C54A H54A 119.9 . . ?
C54A C55A C56A 120.0(12) . . ?
C54A C55A H55A 120.0 . . ?
C56A C55A H55A 120.0 . . ?
C55A C56A C51A 120.4(11) . . ?
C55A C56A H56A 119.8 . . ?
C51A C56A H56A 119.8 . . ?
C61A N3A C69A 116.0(8) . . ?
C61A N3A Cu1A 116.0(7) . . ?
C69A N3A Cu1A 128.0(7) . . ?
N3A C61A C62A 124.8(10) . . ?
N3A C61A H61A 117.6 . . ?
C62A C61A H61A 117.6 . . ?
C67A C62A C63A 120.1(9) . . ?
C67A C62A C61A 118.0(9) . . ?
C63A C62A C61A 121.9(9) . . ?
C64A C63A C62A 119.3(10) . . ?
C64A C63A H63A 120.4 . . ?
C62A C63A H63A 120.4 . . ?
C63A C64A C65A 120.9(11) . . ?
C63A C64A H64A 119.5 . . ?
C65A C64A H64A 119.5 . . ?
C66A C65A C64A 120.2(11) . . ?
C66A C65A H65A 119.9 . . ?
C64A C65A H65A 119.9 . . ?
C65A C66A C67A 120.2(11) . . ?
C65A C66A H66A 119.9 . . ?
C67A C66A H66A 119.9 . . ?
C66A C67A C68A 123.5(10) . . ?
C66A C67A C62A 119.3(9) . . ?
C68A C67A C62A 117.2(8) . . ?
C69A C68A C67A 120.5(9) . . ?
C69A C68A H68A 119.8 . . ?
C67A C68A H68A 119.8 . . ?
C68A C69A N3A 123.5(8) . . ?
C68A C69A P3A 121.2(7) . . ?
N3A C69A P3A 115.3(7) . . ?
C81A P3A C71A 108.9(5) . . ?
C81A P3A C69A 104.0(5) . . ?
C71A P3A C69A 102.1(6) . . ?
C81A P3A Cu2A 122.4(5) . . ?
C71A P3A Cu2A 103.2(3) . . ?
C69A P3A Cu2A 114.4(4) . . ?
C72A C71A C76A 118.0(9) . . ?
C72A C71A P3A 121.9(9) . . ?
C76A C71A P3A 120.1(9) . . ?
C71A C72A C73A 120.6(11) . . ?
C71A C72A H72A 119.7 . . ?
C73A C72A H72A 119.7 . . ?
C74A C73A C72A 120.7(12) . . ?
C74A C73A H73A 119.6 . . ?
C72A C73A H73A 119.6 . . ?
C73A C74A C75A 120.0(12) . . ?
C73A C74A H74A 120.0 . . ?
C75A C74A H74A 120.0 . . ?
C74A C75A C76A 119.3(12) . . ?
C74A C75A H75A 120.4 . . ?
C76A C75A H75A 120.4 . . ?
C75A C76A C71A 121.4(11) . . ?
C75A C76A H76A 119.3 . . ?
C71A C76A H76A 119.3 . . ?
C82A C81A C86A 119.9(9) . . ?
C82A C81A P3A 123.0(9) . . ?
C86A C81A P3A 117.1(9) . . ?
C83A C82A C81A 120.4(11) . . ?
C83A C82A H82A 119.8 . . ?
C81A C82A H82A 119.8 . . ?
C84A C83A C82A 119.4(11) . . ?
C84A C83A H83A 120.3 . . ?
C82A C83A H83A 120.3 . . ?
C85A C84A C83A 120.4(11) . . ?
C85A C84A H84A 119.8 . . ?
C83A C84A H84A 119.8 . . ?
C86A C85A C84A 121.2(11) . . ?
C86A C85A H85A 119.4 . . ?
C84A C85A H85A 119.4 . . ?
C85A C86A C81A 118.7(10) . . ?
C85A C86A H86A 120.7 . . ?
C81A C86A H86A 120.7 . . ?
C91A N4A Cu1A 176.0(19) . . ?
N4A C91A C92A 176(3) . . ?
C91A C92A H92D 109.5 . . ?
C91A C92A H92E 109.5 . . ?
H92D C92A H92E 109.5 . . ?
C91A C92A H92F 109.5 . . ?
H92D C92A H92F 109.5 . . ?
H92E C92A H92F 109.5 . . ?
F4 P4 F2 89.96(10) . . ?
F4 P4 F6 179.66(11) . . ?
F2 P4 F6 89.70(10) . . ?
F4 P4 F1 91.67(10) . . ?
F2 P4 F1 178.13(10) . . ?
F6 P4 F1 88.67(10) . . ?
F4 P4 F5 89.42(9) . . ?
F2 P4 F5 90.43(8) . . ?
F6 P4 F5 90.57(9) . . ?
F1 P4 F5 90.49(8) . . ?
F4 P4 F3 89.63(9) . . ?
F2 P4 F3 90.33(8) . . ?
F6 P4 F3 90.38(9) . . ?
F1 P4 F3 88.77(8) . . ?
F5 P4 F3 178.78(10) . . ?
F12 P5 F11 89.6(2) . . ?
F12 P5 F9 91.3(3) . . ?
F11 P5 F9 179.1(3) . . ?
F12 P5 F10 178.9(3) . . ?
F11 P5 F10 89.4(2) . . ?
F9 P5 F10 89.8(3) . . ?
F12 P5 F8 90.0(2) . . ?
F11 P5 F8 90.2(2) . . ?
F9 P5 F8 89.5(2) . . ?
F10 P5 F8 89.8(2) . . ?
F12 P5 F7 91.3(2) . . ?
F11 P5 F7 90.8(3) . . ?
F9 P5 F7 89.5(3) . . ?
F10 P5 F7 89.0(3) . . ?
F8 P5 F7 178.3(3) . . ?
F10A P5A F12A 178.2(6) . . ?
F10A P5A F7A 90.8(5) . . ?
F12A P5A F7A 90.2(5) . . ?
F10A P5A F9A 90.6(5) . . ?
F12A P5A F9A 90.9(5) . . ?
F7A P5A F9A 91.4(6) . . ?
F10A P5A F11A 89.6(4) . . ?
F12A P5A F11A 88.9(4) . . ?
F7A P5A F11A 89.1(6) . . ?
F9A P5A F11A 179.5(6) . . ?
F10A P5A F8A 90.0(4) . . ?
F12A P5A F8A 88.9(5) . . ?
F7A P5A F8A 176.6(7) . . ?
F9A P5A F8A 91.9(4) . . ?
F11A P5A F8A 87.6(4) . . ?
Cl3 C1S Cl1 111.09(11) . . ?
Cl3 C1S Cl2 109.98(11) . . ?
Cl1 C1S Cl2 108.62(11) . . ?
Cl3 C1S H1S 109.0 . . ?
Cl1 C1S H1S 109.0 . . ?
Cl2 C1S H1S 109.0 . . ?
Cl6 C2S Cl5 110.84(13) . . ?
Cl6 C2S Cl4 110.06(12) . . ?
Cl5 C2S Cl4 110.22(11) . . ?
Cl6 C2S H2S 108.6 . . ?
Cl5 C2S H2S 108.6 . . ?
Cl4 C2S H2S 108.6 . . ?

loop_
_geom_bond_atom_site_label_1
_geom_bond_atom_site_label_2
_geom_bond_distance
_geom_bond_site_symmetry_2
_geom_bond_publ_flag
Cu1 N4 2.0257(15) . ?
Cu1 P2 2.3366(9) . ?
Cu1 P3 2.3391(6) . ?
Cu1 P1 2.3464(9) . ?
Cu1 Cu2 2.7125(4) . ?
Cu2 N2 1.9614(17) . ?
Cu2 N3 1.9870(16) . ?
Cu2 N1 2.0143(17) . ?
N1 C1 1.323(2) . ?
N1 C9 1.377(2) . ?
C1 C2 1.410(2) . ?
C1 H1 0.9500 . ?
C2 C7 1.417(3) . ?
C2 C3 1.418(2) . ?
C3 C4 1.371(3) . ?
C3 H3 0.9500 . ?
C4 C5 1.409(3) . ?
C4 H4 0.9500 . ?
C5 C6 1.374(3) . ?
C5 H5 0.9500 . ?
C6 C7 1.418(2) . ?
C6 H6 0.9500 . ?
C7 C8 1.420(2) . ?
C8 C9 1.373(2) . ?
C8 H8 0.9500 . ?
C9 P1 1.8361(16) . ?
P1 C11 1.8286(16) . ?
P1 C21 1.8312(16) . ?
C11 C16 1.396(2) . ?
C11 C12 1.398(2) . ?
C12 C13 1.393(2) . ?
C12 H12 0.9500 . ?
C13 C14 1.392(3) . ?
C13 H13 0.9500 . ?
C14 C15 1.393(3) . ?
C14 H14 0.9500 . ?
C15 C16 1.391(2) . ?
C15 H15 0.9500 . ?
C16 H16 0.9500 . ?
C21 C26 1.393(2) . ?
C21 C22 1.393(2) . ?
C22 C23 1.393(2) . ?
C22 H22 0.9500 . ?
C23 C24 1.390(3) . ?
C23 H23 0.9500 . ?
C24 C25 1.382(3) . ?
C24 H24 0.9500 . ?
C25 C26 1.398(3) . ?
C25 H25 0.9500 . ?
C26 H26 0.9500 . ?
N2 C31 1.322(2) . ?
N2 C39 1.383(2) . ?
C31 C32 1.413(3) . ?
C31 H31 0.9500 . ?
C32 C37 1.409(3) . ?
C32 C33 1.419(3) . ?
C33 C34 1.370(3) . ?
C33 H33 0.9500 . ?
C34 C35 1.412(4) . ?
C34 H34 0.9500 . ?
C35 C36 1.376(3) . ?
C35 H35 0.9500 . ?
C36 C37 1.419(3) . ?
C36 H36 0.9500 . ?
C37 C38 1.422(2) . ?
C38 C39 1.369(2) . ?
C38 H38 0.9500 . ?
C39 P2 1.8356(16) . ?
P2 C51 1.8281(17) . ?
P2 C41 1.8329(17) . ?
C41 C42 1.391(2) . ?
C41 C46 1.399(2) . ?
C42 C43 1.396(2) . ?
C42 H42 0.9500 . ?
C43 C44 1.384(3) . ?
C43 H43 0.9500 . ?
C44 C45 1.387(3) . ?
C44 H44 0.9500 . ?
C45 C46 1.395(2) . ?
C45 H45 0.9500 . ?
C46 H46 0.9500 . ?
C51 C56 1.398(2) . ?
C51 C52 1.400(2) . ?
C52 C53 1.391(2) . ?
C52 H52 0.9500 . ?
C53 C54 1.383(3) . ?
C53 H53 0.9500 . ?
C54 C55 1.389(3) . ?
C54 H54 0.9500 . ?
C55 C56 1.394(2) . ?
C55 H55 0.9500 . ?
C56 H56 0.9500 . ?
N3 C61 1.322(2) . ?
N3 C69 1.381(2) . ?
C61 C62 1.413(3) . ?
C61 H61 0.9500 . ?
C62 C67 1.415(3) . ?
C62 C63 1.415(3) . ?
C63 C64 1.373(3) . ?
C63 H63 0.9500 . ?
C64 C65 1.407(3) . ?
C64 H64 0.9500 . ?
C65 C66 1.379(3) . ?
C65 H65 0.9500 . ?
C66 C67 1.411(3) . ?
C66 H66 0.9500 . ?
C67 C68 1.422(2) . ?
C68 C69 1.366(2) . ?
C68 H68 0.9500 . ?
C69 P3 1.8301(17) . ?
P3 C81 1.8235(17) . ?
P3 C71 1.8274(18) . ?
C71 C72 1.391(3) . ?
C71 C76 1.395(3) . ?
C72 C73 1.390(3) . ?
C72 H72 0.9500 . ?
C73 C74 1.378(4) . ?
C73 H73 0.9500 . ?
C74 C75 1.387(4) . ?
C74 H74 0.9500 . ?
C75 C76 1.397(3) . ?
C75 H75 0.9500 . ?
C76 H76 0.9500 . ?
C81 C82 1.397(3) . ?
C81 C86 1.401(2) . ?
C82 C83 1.390(3) . ?
C82 H82 0.9500 . ?
C83 C84 1.388(3) . ?
C83 H83 0.9500 . ?
C84 C85 1.385(3) . ?
C84 H84 0.9500 . ?
C85 C86 1.388(3) . ?
C85 H85 0.9500 . ?
C86 H86 0.9500 . ?
N4 C91 1.142(3) . ?
C91 C92 1.458(3) . ?
C92 H92A 0.9800 . ?
C92 H92B 0.9800 . ?
C92 H92C 0.9800 . ?
Cu1A N4A 2.059(11) . ?
Cu1A N3A 2.113(10) . ?
Cu1A P2A 2.306(11) . ?
Cu1A P1A 2.318(11) . ?
Cu1A Cu2A 2.654(5) . ?
Cu2A N1A 2.023(13) . ?
Cu2A N2A 2.104(12) . ?
Cu2A P3A 2.223(7) . ?
N1A C1A 1.316(9) . ?
N1A C9A 1.377(9) . ?
C1A C2A 1.410(9) . ?
C1A H1A 0.9500 . ?
C2A C3A 1.417(9) . ?
C2A C7A 1.417(9) . ?
C3A C4A 1.368(9) . ?
C3A H3A 0.9500 . ?
C4A C5A 1.407(10) . ?
C4A H4A 0.9500 . ?
C5A C6A 1.376(9) . ?
C5A H5A 0.9500 . ?
C6A C7A 1.419(9) . ?
C6A H6A 0.9500 . ?
C7A C8A 1.421(9) . ?
C8A C9A 1.371(9) . ?
C8A H8A 0.9500 . ?
C9A P1A 1.830(8) . ?
P1A C11A 1.828(8) . ?
P1A C21A 1.830(8) . ?
C11A C16A 1.394(9) . ?
C11A C12A 1.396(9) . ?
C12A C13A 1.396(9) . ?
C12A H12A 0.9500 . ?
C13A C14A 1.389(9) . ?
C13A H13A 0.9500 . ?
C14A C15A 1.389(10) . ?
C14A H14A 0.9500 . ?
C15A C16A 1.391(9) . ?
C15A H15A 0.9500 . ?
C16A H16A 0.9500 . ?
C21A C26A 1.399(9) . ?
C21A C22A 1.399(9) . ?
C22A C23A 1.388(9) . ?
C22A H22A 0.9500 . ?
C23A C24A 1.388(9) . ?
C23A H23A 0.9500 . ?
C24A C25A 1.381(9) . ?
C24A H24A 0.9500 . ?
C25A C26A 1.392(9) . ?
C25A H25A 0.9500 . ?
C26A H26A 0.9500 . ?
N2A C31A 1.349(9) . ?
N2A C39A 1.390(9) . ?
C31A C32A 1.415(9) . ?
C31A H31A 0.9500 . ?
C32A C37A 1.405(9) . ?
C32A C33A 1.425(9) . ?
C33A C34A 1.372(10) . ?
C33A H33A 0.9500 . ?
C34A C35A 1.410(10) . ?
C34A H34A 0.9500 . ?
C35A C36A 1.373(10) . ?
C35A H35A 0.9500 . ?
C36A C37A 1.419(9) . ?
C36A H36A 0.9500 . ?
C37A C38A 1.419(9) . ?
C38A C39A 1.370(9) . ?
C38A H38A 0.9500 . ?
C39A P2A 1.826(8) . ?
P2A C51A 1.828(8) . ?
P2A C41A 1.832(8) . ?
C41A C42A 1.387(9) . ?
C41A C46A 1.398(9) . ?
C42A C43A 1.400(9) . ?
C42A H42A 0.9500 . ?
C43A C44A 1.376(10) . ?
C43A H43A 0.9500 . ?
C44A C45A 1.379(10) . ?
C44A H44A 0.9500 . ?
C45A C46A 1.393(9) . ?
C45A H45A 0.9500 . ?
C46A H46A 0.9500 . ?
C51A C56A 1.400(9) . ?
C51A C52A 1.403(9) . ?
C52A C53A 1.388(9) . ?
C52A H52A 0.9500 . ?
C53A C54A 1.381(9) . ?
C53A H53A 0.9500 . ?
C54A C55A 1.388(9) . ?
C54A H54A 0.9500 . ?
C55A C56A 1.392(9) . ?
C55A H55A 0.9500 . ?
C56A H56A 0.9500 . ?
N3A C61A 1.332(9) . ?
N3A C69A 1.383(9) . ?
C61A C62A 1.418(9) . ?
C61A H61A 0.9500 . ?
C62A C67A 1.410(9) . ?
C62A C63A 1.413(9) . ?
C63A C64A 1.372(9) . ?
C63A H63A 0.9500 . ?
C64A C65A 1.407(10) . ?
C64A H64A 0.9500 . ?
C65A C66A 1.376(10) . ?
C65A H65A 0.9500 . ?
C66A C67A 1.405(9) . ?
C66A H66A 0.9500 . ?
C67A C68A 1.410(9) . ?
C68A C69A 1.365(9) . ?
C68A H68A 0.9500 . ?
C69A P3A 1.842(8) . ?
P3A C81A 1.808(8) . ?
P3A C71A 1.816(8) . ?
C71A C72A 1.392(9) . ?
C71A C76A 1.400(9) . ?
C72A C73A 1.393(10) . ?
C72A H72A 0.9500 . ?
C73A C74A 1.377(10) . ?
C73A H73A 0.9500 . ?
C74A C75A 1.385(10) . ?
C74A H74A 0.9500 . ?
C75A C76A 1.397(10) . ?
C75A H75A 0.9500 . ?
C76A H76A 0.9500 . ?
C81A C82A 1.395(9) . ?
C81A C86A 1.410(9) . ?
C82A C83A 1.391(9) . ?
C82A H82A 0.9500 . ?
C83A C84A 1.385(10) . ?
C83A H83A 0.9500 . ?
C84A C85A 1.384(10) . ?
C84A H84A 0.9500 . ?
C85A C86A 1.382(9) . ?
C85A H85A 0.9500 . ?
C86A H86A 0.9500 . ?
N4A C91A 1.136(12) . ?
C91A C92A 1.457(14) . ?
C92A H92D 0.9800 . ?
C92A H92E 0.9800 . ?
C92A H92F 0.9800 . ?
P4 F4 1.5861(16) . ?
P4 F2 1.5936(15) . ?
P4 F6 1.5946(16) . ?
P4 F1 1.5953(14) . ?
P4 F5 1.5969(14) . ?
P4 F3 1.5990(14) . ?
P5 F12 1.579(4) . ?
P5 F11 1.590(4) . ?
P5 F9 1.590(4) . ?
P5 F10 1.591(4) . ?
P5 F8 1.602(4) . ?
P5 F7 1.606(4) . ?
P5A F10A 1.569(7) . ?
P5A F12A 1.582(7) . ?
P5A F7A 1.583(7) . ?
P5A F9A 1.596(7) . ?
P5A F11A 1.600(7) . ?
P5A F8A 1.600(7) . ?
C1S Cl3 1.756(2) . ?
C1S Cl1 1.758(2) . ?
C1S Cl2 1.767(2) . ?
C1S H1S 1.0000 . ?
C2S Cl6 1.757(2) . ?
C2S Cl5 1.763(2) . ?
C2S Cl4 1.765(2) . ?
C2S H2S 1.0000 . ?
